data_4329152
loop_
_publ_author_name
'Alexandre Gehin'
'Sylvie Ferlay'
'Jack M. Harrowfield'
'D. Fenske'
'Nathalie Kyritsakas'
'Mir Wais Hosseini'

_publ_section_title
;
 Giant Core-Shell Nanospherical Clusters Composed of 32 Co or 32 Ni Atoms
 Held by 6p-tert-Butylthiacalix[4]arene Units
;
_journal_name_full 'Inorganic Chemistry'
_journal_page_first 5481
_journal_page_last 5486
_journal_paper_doi 10.1021/ic300550v
_journal_volume 51
_journal_year 2012
_chemical_formula_moiety 'C246 H264 Ni32 O54 S24'
_chemical_formula_sum 'C246 H264 Ni32 O54 S24'
_chemical_formula_weight 6732.73
_chemical_name_systematic
;
 ?
;
_space_group_IT_number 14
_symmetry_cell_setting monoclinic
_symmetry_space_group_name_Hall '-P 2yn'
_symmetry_space_group_name_H-M 'P 1 21/n 1'
_atom_sites_solution_hydrogens geom
_atom_sites_solution_primary direct
_atom_sites_solution_secondary difmap
_audit_creation_method SHELXL-97
_cell_angle_alpha 90.00
_cell_angle_beta 93.4090(10)
_cell_angle_gamma 90.00
_cell_formula_units_Z 2
_cell_length_a 24.5603(5)
_cell_length_b 26.6097(6)
_cell_length_c 32.2446(7)
_cell_measurement_reflns_used 9473
_cell_measurement_temperature 173(2)
_cell_measurement_theta_max 21.52
_cell_measurement_theta_min 2.38
_cell_volume 21035.9(8)
_computing_cell_refinement 'Bruker SMART'
_computing_data_collection 'Bruker SMART'
_computing_data_reduction 'Bruker SAINT'
_computing_molecular_graphics 'Bruker SHELXTL'
_computing_publication_material 'Bruker SHELXTL'
_computing_structure_refinement 'SHELXL-97 (Sheldrick, 1997)'
_computing_structure_solution 'SHELXS-97 (Sheldrick, 1990)'
_diffrn_ambient_temperature 173(2)
_diffrn_measured_fraction_theta_full 0.997
_diffrn_measured_fraction_theta_max 0.997
_diffrn_measurement_device_type 'CCD area detector'
_diffrn_measurement_method 'phi and omega scans'
_diffrn_radiation_monochromator graphite
_diffrn_radiation_source 'fine-focus sealed tube'
_diffrn_radiation_type MoK\a
_diffrn_radiation_wavelength 0.71073
_diffrn_reflns_av_R_equivalents 0.0852
_diffrn_reflns_av_sigmaI/netI 0.1654
_diffrn_reflns_limit_h_max 31
_diffrn_reflns_limit_h_min -32
_diffrn_reflns_limit_k_max 34
_diffrn_reflns_limit_k_min 0
_diffrn_reflns_limit_l_max 41
_diffrn_reflns_limit_l_min 0
_diffrn_reflns_number 163687
_diffrn_reflns_theta_full 27.60
_diffrn_reflns_theta_max 27.60
_diffrn_reflns_theta_min 1.48
_exptl_absorpt_coefficient_mu 1.557
_exptl_absorpt_correction_T_max 0.9262
_exptl_absorpt_correction_T_min 0.3691
_exptl_absorpt_correction_type multi-scan
_exptl_absorpt_process_details sadabs
_exptl_crystal_colour green
_exptl_crystal_density_diffrn 1.040
_exptl_crystal_density_meas ?
_exptl_crystal_description prism
_exptl_crystal_F_000 6904
_exptl_crystal_size_max 0.80
_exptl_crystal_size_mid 0.06
_exptl_crystal_size_min 0.05
_platon_squeeze_details
;
;
_refine_diff_density_max 1.954
_refine_diff_density_min -1.257
_refine_diff_density_rms 0.153
_refine_ls_extinction_method none
_refine_ls_goodness_of_fit_ref 1.366
_refine_ls_hydrogen_treatment constr
_refine_ls_matrix_type full
_refine_ls_number_parameters 1526
_refine_ls_number_reflns 48655
_refine_ls_number_restraints 135
_refine_ls_restrained_S_all 1.372
_refine_ls_R_factor_all 0.2169
_refine_ls_R_factor_gt 0.1074
_refine_ls_shift/su_max 0.031
_refine_ls_shift/su_mean 0.034
_refine_ls_structure_factor_coef Fsqd
_refine_ls_weighting_details 'calc w=1/[\s^2^(Fo^2^)+(0.1000P)^2^+0.4633P] where P=(Fo^2^+2Fc^2^)/3'
_refine_ls_weighting_scheme calc
_refine_ls_wR_factor_gt 0.2613
_refine_ls_wR_factor_ref 0.2949
_reflns_number_gt 15115
_reflns_number_total 48655
_reflns_threshold_expression >2sigma(I)
_cod_data_source_file ic300550v_si_003.cif
_cod_data_source_block e1717a
_cod_depositor_comments
;
The following automatic conversions were performed:

'_exptl_crystal_density_meas' value 'none' was changed to '?' - the
value is perceived as not measured.

Automatic conversion script
Id: cif_fix_values 3008 2015-01-20 13:52:24Z robertas 
;
_cod_database_code 4329152

loop_
_symmetry_equiv_pos_as_xyz
'x, y, z'
'-x+1/2, y+1/2, -z+1/2'
'-x, -y, -z'
'x-1/2, -y-1/2, z-1/2'

loop_
_atom_site_label
_atom_site_type_symbol
_atom_site_fract_x
_atom_site_fract_y
_atom_site_fract_z
_atom_site_U_iso_or_equiv
_atom_site_adp_type
_atom_site_occupancy
_atom_site_symmetry_multiplicity
_atom_site_calc_flag
_atom_site_refinement_flags
_atom_site_disorder_assembly
_atom_site_disorder_group
C42 C 0.5848(3) 0.6523(3) 0.3315(3) 0.105(5) Uani 1 1 d G . .
C43 C 0.5642(3) 0.6425(3) 0.2912(3) 0.143(6) Uani 1 1 d G . .
C44 C 0.5691(4) 0.6782(4) 0.2602(2) 0.143(7) Uani 1 1 d GD . .
H44 H 0.5550 0.6715 0.2327 0.172 Uiso 1 1 calc R . .
C45 C 0.5946(4) 0.7238(4) 0.2695(3) 0.143(7) Uani 1 1 d GD C .
C46 C 0.6152(4) 0.7337(3) 0.3098(3) 0.143(7) Uani 1 1 d G . .
H46 H 0.6327 0.7648 0.3161 0.172 Uiso 1 1 calc R . .
C41 C 0.6103(3) 0.6979(4) 0.3408(2) 0.113(4) Uani 1 1 d G . .
Ni1 Ni 0.29003(5) 0.48621(5) 0.46148(4) 0.0665(4) Uani 1 1 d . . .
Ni2 Ni 0.36188(4) 0.42704(4) 0.38601(4) 0.0592(3) Uani 1 1 d . . .
Ni3 Ni 0.40777(4) 0.54251(5) 0.35276(4) 0.0626(4) Uani 1 1 d . . .
Ni4 Ni 0.33734(4) 0.60142(4) 0.42796(3) 0.0569(3) Uani 1 1 d . . .
Ni5 Ni 0.52868(6) 0.55990(6) 0.35087(5) 0.0939(5) Uani 1 1 d . . .
Ni6 Ni 0.62131(6) 0.46485(6) 0.37826(5) 0.1000(5) Uani 1 1 d . . .
Ni7 Ni 0.49026(7) 0.45389(7) 0.39036(6) 0.1185(6) Uani 1 1 d . . .
Ni8 Ni 0.58183(6) 0.36451(5) 0.40616(4) 0.0808(4) Uani 1 1 d . . .
Ni9 Ni 0.44324(5) 0.34432(5) 0.41087(4) 0.0649(4) Uani 1 1 d . . .
Ni10 Ni 0.46324(5) 0.31033(5) 0.51374(4) 0.0744(4) Uani 1 1 d . . .
Ni11 Ni 0.53095(6) 0.39387(6) 0.57165(5) 0.1113(6) Uani 1 1 d . . .
Ni12 Ni 0.40264(6) 0.36141(6) 0.57880(5) 0.0993(5) Uani 1 1 d . . .
Ni13 Ni 0.38982(8) 0.40672(7) 0.48381(6) 0.1304(7) Uani 1 1 d . . .
Ni14 Ni 0.31098(6) 0.45488(6) 0.55166(5) 0.0959(5) Uani 1 1 d . . .
Ni15 Ni 0.36709(7) 0.55905(7) 0.52202(5) 0.1161(6) Uani 1 1 d . . .
Ni16 Ni 0.39795(5) 0.67031(5) 0.49042(4) 0.0644(4) Uani 1 1 d . . .
S1 S 0.37835(10) 0.56493(9) 0.28158(7) 0.0687(7) Uani 1 1 d . . .
C1 C 0.3285(3) 0.6088(3) 0.2971(3) 0.060(3) Uani 1 1 d . . .
C2 C 0.3190(3) 0.6154(3) 0.3377(3) 0.049(2) Uani 1 1 d . . .
O1 O 0.3431(2) 0.5857(2) 0.36653(18) 0.0588(16) Uani 1 1 d . . .
C3 C 0.2816(3) 0.6517(4) 0.3497(3) 0.068(3) Uani 1 1 d . . .
C4 C 0.2560(4) 0.6824(4) 0.3181(4) 0.076(3) Uani 1 1 d . . .
H4 H 0.2312 0.7076 0.3260 0.091 Uiso 1 1 calc R . .
C5 C 0.2653(4) 0.6776(4) 0.2776(4) 0.073(3) Uani 1 1 d . . .
C6 C 0.3010(4) 0.6418(4) 0.2671(3) 0.075(3) Uani 1 1 d . . .
H6 H 0.3084 0.6382 0.2386 0.090 Uiso 1 1 calc R . .
C7 C 0.2367(6) 0.7116(5) 0.2452(4) 0.103(4) Uani 1 1 d . . .
C8 C 0.1793(6) 0.7065(8) 0.2431(6) 0.103(4) Uani 1 1 d . . .
H8A H 0.1667 0.7032 0.2713 0.134 Uiso 1 1 calc R . .
H8B H 0.1688 0.6765 0.2269 0.134 Uiso 1 1 calc R . .
H8C H 0.1626 0.7363 0.2297 0.134 Uiso 1 1 calc R . .
C9 C 0.2531(8) 0.7626(7) 0.2510(6) 0.103(4) Uani 1 1 d . . .
H9A H 0.2265 0.7847 0.2363 0.134 Uiso 1 1 calc R . .
H9B H 0.2891 0.7675 0.2401 0.134 Uiso 1 1 calc R . .
H9C H 0.2549 0.7706 0.2808 0.134 Uiso 1 1 calc R . .
C10 C 0.2580(9) 0.7055(8) 0.1993(6) 0.103(4) Uani 1 1 d . . .
H10A H 0.2602 0.6698 0.1924 0.134 Uiso 1 1 calc R . .
H10B H 0.2942 0.7208 0.1984 0.134 Uiso 1 1 calc R . .
H10C H 0.2326 0.7223 0.1792 0.134 Uiso 1 1 calc R . .
S2 S 0.26703(10) 0.65923(9) 0.40196(8) 0.0681(7) Uani 1 1 d . . .
C11 C 0.2131(4) 0.6139(4) 0.4091(3) 0.075(3) Uani 1 1 d . . .
C12 C 0.2237(4) 0.5693(4) 0.4249(3) 0.060(3) Uani 1 1 d . . .
O2 O 0.2746(2) 0.5536(2) 0.43270(18) 0.0612(16) Uani 1 1 d . . .
C13 C 0.1793(4) 0.5374(4) 0.4314(3) 0.073(3) Uani 1 1 d . . .
C14 C 0.1281(4) 0.5538(5) 0.4219(4) 0.086(3) Uani 1 1 d . . .
H14 H 0.0989 0.5314 0.4264 0.103 Uiso 1 1 calc R . .
C15 C 0.1156(4) 0.5994(6) 0.4067(4) 0.094(4) Uani 1 1 d . . .
C16 C 0.1592(4) 0.6313(5) 0.4011(3) 0.099(4) Uani 1 1 d . . .
H16 H 0.1528 0.6648 0.3919 0.119 Uiso 1 1 calc R . .
C17 C 0.0561(5) 0.6204(7) 0.3975(6) 0.094(4) Uani 1 1 d D . .
C18 C 0.0543(6) 0.6578(10) 0.3620(7) 0.094(4) Uani 1 1 d D . .
H18A H 0.0168 0.6698 0.3566 0.124 Uiso 1 1 calc R . .
H18B H 0.0666 0.6414 0.3370 0.124 Uiso 1 1 calc R . .
H18C H 0.0783 0.6862 0.3694 0.124 Uiso 1 1 calc R . .
C19 C 0.0212(9) 0.5739(8) 0.3880(12) 0.094(4) Uani 1 1 d D . .
H19A H 0.0068 0.5750 0.3591 0.124 Uiso 1 1 calc R . .
H19B H -0.0091 0.5731 0.4064 0.124 Uiso 1 1 calc R . .
H19C H 0.0436 0.5436 0.3925 0.124 Uiso 1 1 calc R . .
C20 C 0.0420(9) 0.6452(12) 0.4384(7) 0.094(4) Uani 1 1 d D . .
H20A H 0.0475 0.6210 0.4612 0.124 Uiso 1 1 calc R . .
H20B H 0.0038 0.6560 0.4363 0.124 Uiso 1 1 calc R . .
H20C H 0.0656 0.6744 0.4438 0.124 Uiso 1 1 calc R . .
S3 S 0.19217(10) 0.47601(10) 0.45337(9) 0.0764(8) Uani 1 1 d . . .
C21 C 0.1943(4) 0.4336(4) 0.4084(3) 0.083(3) Uani 1 1 d . . .
C22 C 0.2428(4) 0.4256(4) 0.3908(3) 0.069(3) Uani 1 1 d . . .
O3 O 0.2892(2) 0.4487(2) 0.40622(17) 0.0599(16) Uani 1 1 d . . .
C23 C 0.2444(4) 0.3955(4) 0.3579(3) 0.077(3) Uani 1 1 d . . .
C24 C 0.1920(5) 0.3737(5) 0.3438(4) 0.108(4) Uani 1 1 d . . .
H24 H 0.1917 0.3526 0.3200 0.129 Uiso 1 1 calc R . .
C25 C 0.1461(5) 0.3801(5) 0.3605(4) 0.105(4) Uani 1 1 d . . .
C26 C 0.1470(4) 0.4107(5) 0.3919(4) 0.105(4) Uani 1 1 d . . .
H26 H 0.1136 0.4177 0.4042 0.127 Uiso 1 1 calc R . .
C27 C 0.0920(6) 0.3502(7) 0.3452(5) 0.105(4) Uani 1 1 d . . .
C28 C 0.0471(10) 0.3891(8) 0.3356(8) 0.098(16) Uiso 0.68(3) 1 d PD A 1
C29 C 0.0802(14) 0.3171(12) 0.3857(8) 0.098(16) Uiso 0.68(3) 1 d PD A 1
C30 C 0.1026(10) 0.3130(9) 0.3120(8) 0.098(16) Uiso 0.68(3) 1 d PD A 1
C28A C 0.0373(12) 0.3726(15) 0.3579(13) 0.098(16) Uiso 0.32(3) 1 d PD A 2
C29A C 0.0951(16) 0.3615(16) 0.2972(8) 0.098(16) Uiso 0.32(3) 1 d PD A 2
C30A C 0.0978(14) 0.2943(9) 0.3523(12) 0.098(16) Uiso 0.32(3) 1 d PD A 2
S4 S 0.30571(10) 0.38095(9) 0.33448(8) 0.0693(7) Uani 1 1 d . . .
C31 C 0.3095(3) 0.4300(3) 0.2965(3) 0.063(3) Uani 1 1 d . . .
C32 C 0.3385(3) 0.4721(4) 0.3032(3) 0.069(3) Uani 1 1 d . . .
O4 O 0.3606(2) 0.4821(2) 0.34273(17) 0.0605(16) Uani 1 1 d . . .
C33 C 0.3394(4) 0.5073(3) 0.2731(3) 0.079(3) Uani 1 1 d . . .
C34 C 0.3157(5) 0.4969(4) 0.2338(4) 0.118(5) Uani 1 1 d . . .
H34 H 0.3210 0.5202 0.2120 0.141 Uiso 1 1 calc R . .
C35 C 0.2857(6) 0.4554(4) 0.2249(4) 0.155(7) Uani 1 1 d D B .
C36 C 0.2850(5) 0.4209(4) 0.2542(4) 0.119(5) Uani 1 1 d D . .
H36 H 0.2682 0.3894 0.2480 0.143 Uiso 1 1 calc R . .
C37 C 0.2462(6) 0.4442(6) 0.1870(4) 0.179(7) Uiso 1 1 d D . .
C38 C 0.1954(6) 0.4512(13) 0.2092(7) 0.21(2) Uiso 0.44(2) 1 d PD B 1
C39 C 0.2572(9) 0.4793(7) 0.1527(6) 0.076(9) Uiso 0.44(2) 1 d PD B 1
C40 C 0.2504(12) 0.3904(6) 0.1737(8) 0.114(12) Uiso 0.44(2) 1 d PD B 1
C39A C 0.2084(10) 0.3995(8) 0.1917(9) 0.146(12) Uiso 0.56(2) 1 d PD B 2
C38A C 0.2951(10) 0.4321(12) 0.1614(10) 0.210(18) Uiso 0.56(2) 1 d PD B 2
C40A C 0.2145(13) 0.4893(9) 0.1686(14) 0.28(2) Uiso 0.56(2) 1 d PD B 2
S5 S 0.63568(13) 0.71302(13) 0.39098(12) 0.1103(11) Uani 1 1 d . . .
O5 O 0.5787(3) 0.6177(3) 0.3617(2) 0.093(2) Uani 1 1 d . . .
C47 C 0.6053(5) 0.7630(4) 0.2337(4) 0.111 Uiso 1 1 d D . .
C48 C 0.5780(16) 0.7320(11) 0.1960(6) 0.111 Uiso 0.329(18) 1 d PD C 1
C49 C 0.6619(8) 0.7814(14) 0.2213(11) 0.111(14) Uiso 0.329(18) 1 d PD C 1
C50 C 0.5660(15) 0.8083(13) 0.2408(15) 0.111 Uiso 0.329(18) 1 d PD C 1
C49A C 0.6402(12) 0.7378(12) 0.2005(9) 0.111(14) Uiso 0.671(18) 1 d PD C 2
C50A C 0.5474(9) 0.7769(16) 0.2189(13) 0.111(14) Uiso 0.671(18) 1 d PD C 2
C48A C 0.6409(16) 0.8131(13) 0.2438(15) 0.111(14) Uiso 0.671(18) 1 d PD C 2
S6 S 0.52865(13) 0.58619(13) 0.27960(11) 0.1056(11) Uani 1 1 d . . .
C51 C 0.5754(7) 0.5417(6) 0.2682(5) 0.134(5) Uani 1 1 d . . .
C52 C 0.6055(5) 0.5112(6) 0.2951(5) 0.093(4) Uani 1 1 d . . .
O6 O 0.5926(3) 0.5151(3) 0.3350(3) 0.106(3) Uani 1 1 d . . .
C53 C 0.6424(6) 0.4806(5) 0.2862(5) 0.109(4) Uani 1 1 d . . .
C54 C 0.6570(6) 0.4753(7) 0.2438(6) 0.146(6) Uani 1 1 d . . .
H54 H 0.6822 0.4497 0.2376 0.176 Uiso 1 1 calc R . .
C55 C 0.6378(7) 0.5034(8) 0.2138(6) 0.158 Uani 1 1 d D D .
C56 C 0.5949(6) 0.5362(7) 0.2259(6) 0.171(7) Uani 1 1 d . . .
H56 H 0.5775 0.5562 0.2046 0.205 Uiso 1 1 calc R . .
C57 C 0.6559(5) 0.5045(6) 0.1674(5) 0.158 Uani 1 1 d D . .
C58 C 0.629(2) 0.488(3) 0.1234(16) 0.150(10) Uiso 0.381(18) 1 d PD D 1
C59 C 0.669(2) 0.5634(9) 0.1602(17) 0.150(10) Uiso 0.381(18) 1 d PD D 1
C60 C 0.7137(8) 0.4790(12) 0.1711(9) 0.150(10) Uiso 0.381(18) 1 d PD D 1
C58A C 0.6255(9) 0.5460(8) 0.1409(7) 0.150(10) Uiso 0.619(18) 1 d PD D 2
C59A C 0.6432(13) 0.4525(8) 0.1486(9) 0.150(10) Uiso 0.619(18) 1 d PD D 2
C60A C 0.7173(7) 0.5144(11) 0.1725(9) 0.150(10) Uiso 0.619(18) 1 d PD D 2
S7 S 0.67505(14) 0.43651(13) 0.32174(11) 0.1099(11) Uani 1 1 d . . .
C61 C 0.2669(5) 0.5318(6) 0.6604(5) 0.117(5) Uani 1 1 d . . .
C62 C 0.2701(7) 0.5002(5) 0.6238(4) 0.111(5) Uani 1 1 d . . .
O7 O 0.3143(3) 0.4926(3) 0.6043(3) 0.100(3) Uani 1 1 d . . .
C63 C 0.2198(6) 0.4738(5) 0.6119(4) 0.119(5) Uani 1 1 d . . .
C64 C 0.1692(6) 0.4789(6) 0.6340(6) 0.139(5) Uani 1 1 d . . .
H64 H 0.1376 0.4598 0.6260 0.167 Uiso 1 1 calc R . .
C65 C 0.1695(5) 0.5125(6) 0.6669(6) 0.147(6) Uani 1 1 d D E .
C66 C 0.2210(6) 0.5378(6) 0.6801(5) 0.155(6) Uani 1 1 d . . .
H66 H 0.2215 0.5593 0.7036 0.186 Uiso 1 1 calc R . .
C67 C 0.1220(7) 0.5191(9) 0.6972(7) 0.147(6) Uani 1 1 d D . .
C68 C 0.1043(16) 0.5676(11) 0.6765(12) 0.20(2) Uiso 0.81(2) 1 d PD E 1
C69 C 0.1363(15) 0.5258(14) 0.7442(8) 0.20(2) Uiso 0.81(2) 1 d PD E 1
C70 C 0.0833(13) 0.4740(10) 0.6879(10) 0.20(2) Uiso 0.81(2) 1 d PD E 1
C68A C 0.073(2) 0.506(2) 0.668(2) 0.170 Uiso 0.19(2) 1 d PD E 2
C69A C 0.1204(19) 0.5715(13) 0.7159(16) 0.20(2) Uiso 0.19(2) 1 d PD E 2
C70A C 0.132(3) 0.479(2) 0.7323(14) 0.20(2) Uiso 0.19(2) 1 d PD E 2
S8 S 0.21790(13) 0.43619(14) 0.56689(12) 0.1166(12) Uani 1 1 d . . .
C71 C 0.2327(6) 0.3774(5) 0.5873(4) 0.107(4) Uani 1 1 d . . .
C72 C 0.2856(6) 0.3588(5) 0.5902(4) 0.100(4) Uani 1 1 d . . .
O8 O 0.3262(3) 0.3895(3) 0.5807(3) 0.112(3) Uani 1 1 d . . .
C73 C 0.2947(5) 0.3132(6) 0.6043(5) 0.118(5) Uani 1 1 d . . .
C74 C 0.2542(6) 0.2800(7) 0.6145(5) 0.153(7) Uani 1 1 d . . .
H74 H 0.2633 0.2467 0.6227 0.183 Uiso 1 1 calc R . .
C75 C 0.2022(7) 0.2953(7) 0.6125(7) 0.175(8) Uani 1 1 d D . .
C76 C 0.1931(7) 0.3416(7) 0.5963(6) 0.157(7) Uani 1 1 d . . .
H76 H 0.1561 0.3509 0.5903 0.188 Uiso 1 1 calc R . .
C77 C 0.1492(7) 0.2646(7) 0.6242(7) 0.189(15) Uiso 1 1 d D . .
C78 C 0.1175(15) 0.2579(14) 0.5801(7) 0.189(15) Uiso 0.50 1 d PD . .
C79 C 0.1575(17) 0.2109(11) 0.6440(12) 0.189(15) Uiso 0.50 1 d PD . .
C80 C 0.1068(10) 0.2930(9) 0.6506(8) 0.189(15) Uiso 0.50 1 d PD . .
C78A C 0.1566(14) 0.2098(10) 0.6084(14) 0.189(15) Uiso 0.50 1 d PD . .
C80A C 0.0943(9) 0.2855(10) 0.6209(10) 0.189(15) Uiso 0.50 1 d PD . .
C79A C 0.176(3) 0.268(3) 0.6699(16) 0.189(15) Uiso 0.50 1 d PD . .
S9 S 0.43767(11) 0.22452(10) 0.52903(9) 0.0817(9) Uani 1 1 d . . .
C81 C 0.4119(4) 0.2107(4) 0.4759(3) 0.082(3) Uani 1 1 d . . .
C82 C 0.4186(3) 0.2469(4) 0.4463(3) 0.055(2) Uani 1 1 d . . .
O9 O 0.4457(2) 0.2890(2) 0.45369(18) 0.0645(17) Uani 1 1 d . . .
C83 C 0.3989(4) 0.2380(4) 0.4055(3) 0.086(3) Uani 1 1 d . . .
C84 C 0.3710(4) 0.1913(5) 0.3978(4) 0.094(4) Uani 1 1 d . . .
H84 H 0.3577 0.1837 0.3703 0.113 Uiso 1 1 calc R . .
C85 C 0.3623(5) 0.1558(4) 0.4299(4) 0.109(4) Uani 1 1 d D . .
C86 C 0.3843(5) 0.1678(4) 0.4692(4) 0.093(4) Uani 1 1 d . . .
H86 H 0.3798 0.1454 0.4916 0.111 Uiso 1 1 calc R . .
C87 C 0.3296(9) 0.1056(6) 0.4188(6) 0.167(8) Uani 1 1 d D . .
C88 C 0.2712(6) 0.1189(6) 0.4011(7) 0.205(9) Uani 1 1 d . . .
H88A H 0.2488 0.0884 0.3998 0.308 Uiso 1 1 calc R . .
H88B H 0.2730 0.1330 0.3732 0.308 Uiso 1 1 calc R . .
H88C H 0.2550 0.1435 0.4193 0.308 Uiso 1 1 calc R . .
C89 C 0.3292(7) 0.0713(6) 0.4517(6) 0.183(8) Uani 1 1 d . . .
H89A H 0.3068 0.0422 0.4433 0.274 Uiso 1 1 calc R . .
H89B H 0.3141 0.0875 0.4758 0.274 Uiso 1 1 calc R . .
H89C H 0.3666 0.0602 0.4592 0.274 Uiso 1 1 calc R . .
C90 C 0.3538(8) 0.0773(6) 0.3856(6) 0.199(10) Uani 1 1 d . . .
H90A H 0.3936 0.0773 0.3902 0.298 Uiso 1 1 calc R . .
H90B H 0.3436 0.0929 0.3588 0.298 Uiso 1 1 calc R . .
H90C H 0.3404 0.0426 0.3857 0.298 Uiso 1 1 calc R . .
S10 S 0.40577(10) 0.27907(10) 0.36533(8) 0.0744(8) Uani 1 1 d . . .
C91 C 0.4685(4) 0.2608(5) 0.3481(3) 0.094(4) Uani 1 1 d . . .
C92 C 0.5177(4) 0.2912(5) 0.3608(4) 0.088(4) Uani 1 1 d . . .
O10 O 0.5157(2) 0.3248(3) 0.38909(19) 0.0632(17) Uani 1 1 d . . .
C93 C 0.5667(4) 0.2738(4) 0.3433(3) 0.079(3) Uani 1 1 d . . .
C94 C 0.5705(5) 0.2351(5) 0.3152(4) 0.110(4) Uani 1 1 d . . .
H94 H 0.6044 0.2277 0.3038 0.132 Uiso 1 1 calc R . .
C95 C 0.5237(6) 0.2066(6) 0.3035(5) 0.134(6) Uani 1 1 d D . .
C96 C 0.4751(6) 0.2213(5) 0.3198(4) 0.108(4) Uani 1 1 d . . .
H96 H 0.4433 0.2030 0.3111 0.129 Uiso 1 1 calc R . .
C97 C 0.5306(7) 0.1614(7) 0.2724(6) 0.207(8) Uiso 1 1 d D . .
C98 C 0.5451(8) 0.1844(8) 0.2301(6) 0.255(10) Uiso 1 1 d D . .
H98A H 0.5710 0.1624 0.2170 0.382 Uiso 1 1 calc R . .
H98B H 0.5616 0.2176 0.2349 0.382 Uiso 1 1 calc R . .
H98C H 0.5119 0.1877 0.2120 0.382 Uiso 1 1 calc R . .
C99 C 0.5767(7) 0.1245(8) 0.2905(6) 0.264(11) Uiso 1 1 d D . .
H99A H 0.5667 0.1117 0.3175 0.396 Uiso 1 1 calc R . .
H99B H 0.6113 0.1427 0.2939 0.396 Uiso 1 1 calc R . .
H99C H 0.5804 0.0964 0.2713 0.396 Uiso 1 1 calc R . .
C100 C 0.4775(6) 0.1332(6) 0.2692(5) 0.177(7) Uiso 1 1 d D . .
H10D H 0.4500 0.1532 0.2533 0.265 Uiso 1 1 calc R . .
H10E H 0.4653 0.1269 0.2972 0.265 Uiso 1 1 calc R . .
H10F H 0.4826 0.1011 0.2551 0.265 Uiso 1 1 calc R . .
S11 S 0.62637(12) 0.30976(13) 0.35782(9) 0.0924(9) Uani 1 1 d . . .
C101 C 0.3430(5) 0.7286(5) 0.6041(4) 0.097(4) Uani 1 1 d . . .
C102 C 0.3540(5) 0.7225(4) 0.5620(4) 0.083(3) Uani 1 1 d . . .
O11 O 0.3899(3) 0.6865(3) 0.55114(19) 0.0775(19) Uani 1 1 d . . .
C103 C 0.3277(5) 0.7521(5) 0.5312(4) 0.097(4) Uani 1 1 d . . .
C104 C 0.2915(6) 0.7885(5) 0.5442(5) 0.108(4) Uani 1 1 d . . .
H104 H 0.2747 0.8092 0.5231 0.130 Uiso 1 1 calc R . .
C105 C 0.2789(6) 0.7966(6) 0.5798(6) 0.126(5) Uani 1 1 d D . .
C106 C 0.3039(6) 0.7658(7) 0.6098(5) 0.129(5) Uani 1 1 d . . .
H106 H 0.2934 0.7705 0.6374 0.155 Uiso 1 1 calc R . .
C107 C 0.2337(8) 0.8356(7) 0.5948(6) 0.145(8) Uiso 1 1 d D . .
C108 C 0.2647(14) 0.8856(11) 0.5933(12) 0.145(8) Uiso 0.50 1 d PD . .
C109 C 0.2178(17) 0.8227(15) 0.6391(9) 0.145(8) Uiso 0.50 1 d PD . .
C110 C 0.180(2) 0.840(3) 0.5666(17) 0.145(8) Uiso 0.50 1 d PD . .
C1OA C 0.206(2) 0.856(2) 0.5535(11) 0.145(8) Uiso 0.50 1 d PD . .
C10B C 0.2638(18) 0.8753(18) 0.6192(15) 0.145(8) Uiso 0.50 1 d PD . .
C10C C 0.1926(13) 0.8053(12) 0.6189(11) 0.145(8) Uiso 0.50 1 d PD . .
S12 S 0.34277(11) 0.74436(11) 0.47868(9) 0.0849(9) Uani 1 1 d . . .
C111 C 0.3973(4) 0.7852(5) 0.4739(3) 0.080(3) Uani 1 1 d . . .
C112 C 0.4509(4) 0.7660(5) 0.4764(3) 0.073(3) Uani 1 1 d . . .
C113 C 0.4941(5) 0.7992(4) 0.4715(4) 0.094(4) Uani 1 1 d . . .
C114 C 0.4829(5) 0.8480(4) 0.4617(4) 0.110(4) Uani 1 1 d . . .
H114 H 0.5118 0.8705 0.4569 0.132 Uiso 1 1 calc R . .
C115 C 0.4265(7) 0.8659(5) 0.4588(5) 0.145(6) Uani 1 1 d D . .
C116 C 0.3885(5) 0.8334(5) 0.4657(4) 0.109(4) Uani 1 1 d . . .
H116 H 0.3518 0.8451 0.4648 0.131 Uiso 1 1 calc R . .
C117 C 0.4202(4) 0.9252(4) 0.4531(3) 0.092 Uiso 1 1 d D . .
C118 C 0.3753(8) 0.9317(9) 0.4184(6) 0.127(10) Uiso 0.50 1 d PD . .
C119 C 0.4742(7) 0.9538(10) 0.4444(8) 0.124(10) Uiso 0.50 1 d PD . .
C120 C 0.3985(11) 0.9485(11) 0.4933(6) 0.124(10) Uiso 0.50 1 d PD . .
C11A C 0.4585(10) 0.9634(9) 0.4714(8) 0.124(10) Uiso 0.50 1 d PD . .
C11B C 0.3629(12) 0.926(3) 0.4689(15) 0.124(10) Uiso 0.50 1 d PD . .
C11C C 0.4167(14) 0.9266(12) 0.4043(6) 0.124(10) Uiso 0.50 1 d PD . .
O12 O 0.4617(2) 0.7182(3) 0.48675(19) 0.0743(19) Uani 1 1 d . . .
O13 O 0.3876(3) 0.3427(3) 0.5160(2) 0.096(2) Uani 1 1 d . . .
O14 O 0.4779(3) 0.3359(3) 0.5729(2) 0.106(3) Uani 1 1 d . . .
O15 O 0.4363(2) 0.4028(2) 0.36926(19) 0.0671(18) Uani 1 1 d . . .
O16 O 0.5558(3) 0.4201(3) 0.3656(3) 0.103(2) Uani 1 1 d . . .
O17 O 0.6467(3) 0.4115(3) 0.4200(2) 0.103(2) Uani 1 1 d . . .
O18 O 0.4754(2) 0.5014(3) 0.3403(2) 0.097(2) Uani 1 1 d . . .
O19 O 0.2963(3) 0.5198(3) 0.51803(19) 0.092(2) Uani 1 1 d . . .
O20 O 0.3082(3) 0.4225(3) 0.4946(2) 0.098(2) Uani 1 1 d . . .
O21 O 0.4007(2) 0.6491(2) 0.42922(16) 0.0573(16) Uani 1 1 d . . .
O22 O 0.3355(2) 0.6200(2) 0.48962(18) 0.0661(18) Uani 1 1 d . . .
O23 O 0.3707(2) 0.3707(2) 0.42942(18) 0.0624(17) Uani 1 1 d . . .
C121 C 0.4043(4) 0.5089(5) 0.4354(4) 0.092(4) Uani 1 1 d . . .
O24 O 0.4051(10) 0.4667(12) 0.4292(9) 0.092(4) Uani 0.25 1 d P . .
O25 O 0.3704(11) 0.4987(10) 0.4642(10) 0.092(4) Uani 0.25 1 d P . .
O26 O 0.3965(11) 0.5550(11) 0.4454(10) 0.092(4) Uani 0.25 1 d P . .
O27 O 0.4217(11) 0.5417(11) 0.4177(10) 0.092(4) Uani 0.25 1 d P . .
C122 C 0.4878(3) 0.5927(4) 0.5222(3) 0.060(2) Uani 1 1 d . . .
O28 O 0.4524(8) 0.6119(9) 0.4987(7) 0.060(2) Uani 0.25 1 d P . .
O29 O 0.5300(8) 0.6218(10) 0.5269(7) 0.060(2) Uani 0.25 1 d P . .
O30 O 0.4803(8) 0.3985(10) 0.4477(7) 0.060(2) Uani 0.25 1 d P . .
O31 O 0.5612(8) 0.3903(10) 0.4742(7) 0.060(2) Uani 0.25 1 d P . .
C123 C 0.4428(3) 0.4704(5) 0.5530(3) 0.086(3) Uani 1 1 d . . .
O32 O 0.3956(6) 0.4457(9) 0.5436(5) 0.086(3) Uani 0.33 1 d P . .
O33 O 0.4706(6) 0.4526(9) 0.5874(5) 0.086(3) Uani 0.33 1 d P . .
O34 O 0.4152(6) 0.5013(9) 0.5712(6) 0.086(3) Uani 0.33 1 d P . .
O35 O 0.4627(2) 0.6001(3) 0.3642(2) 0.089(2) Uani 1 1 d . . .

loop_
_atom_site_aniso_label
_atom_site_aniso_U_11
_atom_site_aniso_U_22
_atom_site_aniso_U_33
_atom_site_aniso_U_23
_atom_site_aniso_U_13
_atom_site_aniso_U_12
C42 0.047(6) 0.073(9) 0.190(15) -0.025(9) -0.035(7) 0.003(6)
C43 0.104(10) 0.183(16) 0.136(13) -0.056(12) -0.042(9) -0.023(10)
C44 0.130(11) 0.102(11) 0.195(16) 0.113(12) -0.018(10) -0.022(9)
C45 0.130(11) 0.102(11) 0.195(16) 0.113(12) -0.018(10) -0.022(9)
C46 0.130(11) 0.102(11) 0.195(16) 0.113(12) -0.018(10) -0.022(9)
C41 0.087(8) 0.119(11) 0.127(12) -0.013(9) -0.043(8) 0.005(8)
Ni1 0.0665(7) 0.0695(9) 0.0604(8) 0.0017(7) -0.0232(6) -0.0017(6)
Ni2 0.0676(7) 0.0469(7) 0.0595(8) -0.0006(6) -0.0275(6) 0.0006(6)
Ni3 0.0632(7) 0.0668(8) 0.0547(8) 0.0045(6) -0.0226(6) -0.0034(6)
Ni4 0.0626(7) 0.0518(7) 0.0526(8) -0.0015(6) -0.0261(6) 0.0003(6)
Ni5 0.0826(9) 0.0946(11) 0.1001(12) 0.0049(9) -0.0310(8) -0.0052(8)
Ni6 0.1029(11) 0.0895(11) 0.1048(13) -0.0035(9) -0.0188(9) 0.0009(9)
Ni7 0.1120(12) 0.1168(14) 0.1206(15) 0.0056(11) -0.0434(11) 0.0070(11)
Ni8 0.0892(9) 0.0748(10) 0.0764(10) -0.0053(8) -0.0129(7) -0.0065(8)
Ni9 0.0674(7) 0.0651(8) 0.0582(8) 0.0049(6) -0.0302(6) 0.0019(6)
Ni10 0.0860(9) 0.0588(8) 0.0758(10) 0.0019(7) -0.0162(7) -0.0085(7)
Ni11 0.1025(11) 0.1068(13) 0.1182(14) -0.0070(11) -0.0476(10) -0.0012(10)
Ni12 0.0956(10) 0.0875(11) 0.1121(13) -0.0048(10) -0.0181(9) 0.0058(9)
Ni13 0.1381(15) 0.1240(15) 0.1223(16) 0.0063(12) -0.0482(12) 0.0191(12)
Ni14 0.0913(10) 0.0995(12) 0.0920(11) -0.0014(9) -0.0355(8) 0.0063(9)
Ni15 0.1295(13) 0.1109(14) 0.1017(13) -0.0041(10) -0.0450(10) -0.0049(11)
Ni16 0.0677(7) 0.0607(8) 0.0606(8) -0.0003(6) -0.0316(6) -0.0070(6)
S1 0.0871(17) 0.0627(17) 0.0534(16) 0.0028(13) -0.0208(13) -0.0015(14)
C1 0.069(6) 0.061(6) 0.050(7) -0.012(5) -0.016(5) -0.018(5)
C2 0.038(4) 0.057(6) 0.052(6) -0.006(5) -0.006(4) -0.014(4)
O1 0.070(4) 0.049(4) 0.055(4) 0.003(3) -0.012(3) 0.010(3)
C3 0.047(5) 0.080(7) 0.077(8) 0.005(6) -0.012(5) -0.024(5)
C4 0.074(6) 0.058(7) 0.092(9) 0.002(6) -0.038(6) 0.002(5)
C5 0.097(8) 0.057(7) 0.063(8) 0.000(6) -0.014(6) 0.016(6)
C6 0.095(7) 0.073(7) 0.052(6) 0.002(6) -0.034(6) -0.018(6)
C7 0.131(11) 0.074(9) 0.099(11) 0.003(8) -0.029(8) 0.013(8)
C8 0.131(11) 0.074(9) 0.099(11) 0.003(8) -0.029(8) 0.013(8)
C9 0.131(11) 0.074(9) 0.099(11) 0.003(8) -0.029(8) 0.013(8)
C10 0.131(11) 0.074(9) 0.099(11) 0.003(8) -0.029(8) 0.013(8)
S2 0.0735(15) 0.0588(16) 0.0680(18) -0.0040(13) -0.0297(13) 0.0051(13)
C11 0.062(6) 0.087(8) 0.072(7) -0.014(6) -0.023(5) 0.030(6)
C12 0.073(6) 0.059(7) 0.045(6) -0.012(5) -0.018(5) -0.010(6)
O2 0.062(4) 0.052(4) 0.066(4) 0.000(3) -0.025(3) -0.001(3)
C13 0.057(6) 0.080(8) 0.078(8) -0.016(6) -0.013(5) 0.012(6)
C14 0.063(7) 0.093(9) 0.101(9) 0.007(7) -0.003(6) -0.002(6)
C15 0.051(6) 0.136(12) 0.094(9) -0.003(8) -0.005(6) 0.011(7)
C16 0.051(6) 0.136(12) 0.094(9) -0.003(8) -0.005(6) 0.011(7)
C17 0.051(6) 0.136(12) 0.094(9) -0.003(8) -0.005(6) 0.011(7)
C18 0.051(6) 0.136(12) 0.094(9) -0.003(8) -0.005(6) 0.011(7)
C19 0.051(6) 0.136(12) 0.094(9) -0.003(8) -0.005(6) 0.011(7)
C20 0.051(6) 0.136(12) 0.094(9) -0.003(8) -0.005(6) 0.011(7)
S3 0.0721(16) 0.0767(19) 0.0784(19) -0.0036(15) -0.0130(14) -0.0125(14)
C21 0.073(7) 0.088(8) 0.084(8) -0.011(6) -0.026(6) -0.009(6)
C22 0.063(6) 0.075(7) 0.067(7) -0.002(6) -0.004(6) 0.007(6)
O3 0.070(4) 0.048(4) 0.059(4) -0.008(3) -0.014(3) 0.004(3)
C23 0.086(7) 0.062(7) 0.078(8) -0.019(6) -0.032(6) -0.008(6)
C24 0.093(9) 0.117(10) 0.108(10) -0.036(8) -0.038(8) -0.016(8)
C25 0.065(7) 0.133(12) 0.114(11) -0.051(9) -0.012(7) -0.023(8)
C26 0.066(7) 0.123(11) 0.124(11) -0.038(9) -0.025(7) 0.001(7)
C27 0.065(7) 0.133(12) 0.114(11) -0.051(9) -0.012(7) -0.023(8)
S4 0.0742(16) 0.0582(16) 0.0716(18) -0.0037(13) -0.0275(13) 0.0053(13)
C31 0.063(5) 0.047(6) 0.076(7) 0.005(5) -0.023(5) -0.011(5)
C32 0.059(5) 0.047(6) 0.101(9) 0.044(6) -0.004(6) -0.001(5)
O4 0.078(4) 0.057(4) 0.044(4) 0.003(3) -0.026(3) -0.002(3)
C33 0.105(8) 0.044(6) 0.081(8) 0.001(6) -0.042(6) 0.006(5)
C34 0.180(12) 0.080(9) 0.084(9) 0.001(7) -0.075(9) 0.011(8)
C35 0.309(19) 0.045(7) 0.092(9) 0.026(7) -0.142(11) -0.049(10)
C36 0.163(11) 0.072(8) 0.111(10) -0.009(8) -0.091(9) 0.002(8)
S5 0.100(2) 0.107(3) 0.120(3) -0.001(2) -0.026(2) 0.003(2)
O5 0.106(5) 0.057(5) 0.111(6) 0.016(4) -0.030(5) -0.012(4)
S6 0.098(2) 0.102(3) 0.112(3) 0.007(2) -0.0313(19) -0.001(2)
C51 0.198(16) 0.114(12) 0.088(11) 0.011(9) -0.017(11) 0.012(12)
C52 0.058(7) 0.112(11) 0.108(12) 0.024(10) 0.004(8) -0.011(7)
O6 0.077(5) 0.097(6) 0.140(8) 0.003(6) -0.016(5) -0.009(4)
C53 0.102(10) 0.095(10) 0.125(13) 0.023(9) -0.030(9) 0.000(8)
C54 0.150(14) 0.187(17) 0.103(13) -0.013(12) 0.013(11) 0.019(12)
C55 0.114 0.242 0.121 0.000 0.042 0.000
C56 0.116(12) 0.24(2) 0.155(17) -0.008(15) -0.019(11) -0.081(13)
C57 0.114 0.242 0.121 0.000 0.042 0.000
S7 0.107(2) 0.107(3) 0.112(3) -0.005(2) -0.025(2) -0.005(2)
C61 0.087(9) 0.132(12) 0.132(13) -0.024(10) 0.015(9) 0.013(8)
C62 0.163(14) 0.087(10) 0.077(10) -0.005(8) -0.046(10) -0.015(10)
O7 0.085(5) 0.125(7) 0.090(6) -0.025(5) -0.008(5) 0.002(5)
C63 0.105(10) 0.117(11) 0.128(12) -0.021(9) -0.050(9) -0.007(9)
C64 0.113(12) 0.126(13) 0.177(17) -0.030(12) 0.003(11) 0.003(10)
C65 0.081(10) 0.149(14) 0.210(18) -0.063(13) -0.014(10) 0.000(9)
C66 0.112(12) 0.195(17) 0.156(15) -0.074(13) -0.004(11) 0.041(12)
C67 0.081(10) 0.149(14) 0.210(18) -0.063(13) -0.014(10) 0.000(9)
S8 0.092(2) 0.107(3) 0.144(3) -0.020(2) -0.042(2) 0.0116(19)
C71 0.099(9) 0.087(10) 0.131(12) 0.017(8) -0.026(8) 0.010(8)
C72 0.105(10) 0.052(8) 0.139(12) -0.014(8) -0.021(8) 0.019(8)
O8 0.107(6) 0.107(7) 0.114(7) -0.015(5) -0.061(5) 0.004(5)
C73 0.077(8) 0.115(12) 0.158(14) -0.009(10) -0.022(8) -0.012(9)
C74 0.090(10) 0.189(17) 0.182(17) -0.033(13) 0.035(11) -0.040(12)
C75 0.101(12) 0.127(15) 0.29(3) 0.018(15) -0.001(13) -0.051(11)
C76 0.154(15) 0.104(13) 0.210(19) -0.031(13) -0.003(13) -0.034(12)
S9 0.0945(19) 0.0672(18) 0.080(2) 0.0130(15) -0.0264(15) -0.0186(15)
C81 0.068(6) 0.083(8) 0.091(8) 0.013(7) -0.041(6) -0.009(6)
C82 0.057(5) 0.062(7) 0.044(6) 0.014(5) -0.011(4) 0.011(5)
O9 0.065(4) 0.066(4) 0.058(4) 0.027(3) -0.026(3) -0.015(3)
C83 0.062(6) 0.092(9) 0.099(9) 0.004(7) -0.033(6) -0.002(6)
C84 0.099(8) 0.095(9) 0.083(9) -0.025(7) -0.036(7) -0.005(7)
C85 0.120(9) 0.074(8) 0.125(11) 0.007(8) -0.064(8) -0.032(7)
C86 0.115(9) 0.062(7) 0.095(9) 0.021(6) -0.042(7) -0.016(7)
C87 0.25(2) 0.087(11) 0.151(16) 0.031(11) -0.095(15) -0.063(13)
C88 0.128(12) 0.143(15) 0.33(3) 0.045(16) -0.106(15) -0.065(11)
C89 0.209(17) 0.108(12) 0.22(2) 0.061(14) -0.081(15) -0.032(12)
C90 0.26(2) 0.130(15) 0.20(2) -0.089(15) -0.059(17) 0.008(14)
S10 0.0770(16) 0.0795(19) 0.0630(18) 0.0026(14) -0.0264(13) -0.0012(14)
C91 0.090(8) 0.130(11) 0.059(7) -0.005(7) -0.034(6) 0.003(7)
C92 0.037(5) 0.104(10) 0.119(11) 0.024(8) -0.014(6) -0.012(6)
O10 0.060(4) 0.074(5) 0.053(4) -0.010(4) -0.017(3) 0.004(3)
C93 0.087(8) 0.076(8) 0.072(8) 0.002(6) -0.013(6) -0.020(6)
C94 0.079(8) 0.127(11) 0.122(11) -0.038(9) -0.010(7) -0.019(8)
C95 0.104(10) 0.168(14) 0.128(12) -0.091(11) -0.016(9) 0.033(10)
C96 0.128(11) 0.106(10) 0.084(9) -0.027(8) -0.033(8) -0.033(9)
S11 0.0846(18) 0.116(3) 0.075(2) -0.0112(18) -0.0127(15) -0.0031(18)
C101 0.085(8) 0.129(11) 0.079(10) -0.051(8) 0.009(7) 0.010(8)
C102 0.080(7) 0.056(7) 0.112(11) -0.012(7) -0.019(7) -0.027(6)
O11 0.086(4) 0.093(5) 0.050(4) -0.009(4) -0.024(3) 0.001(4)
C103 0.099(8) 0.092(9) 0.094(10) 0.020(8) -0.040(7) -0.005(7)
C104 0.139(12) 0.102(11) 0.082(11) -0.003(9) -0.002(9) 0.038(9)
C105 0.132(12) 0.128(13) 0.118(14) -0.025(11) -0.004(11) 0.061(10)
C106 0.122(12) 0.146(14) 0.119(13) -0.049(12) 0.000(10) -0.024(11)
S12 0.0831(18) 0.083(2) 0.084(2) -0.0145(16) -0.0352(15) 0.0076(16)
C111 0.079(7) 0.081(8) 0.075(8) 0.016(6) -0.033(6) 0.003(6)
C112 0.086(8) 0.074(8) 0.058(7) -0.019(6) -0.007(6) -0.008(7)
C113 0.108(8) 0.063(8) 0.102(9) 0.013(6) -0.066(7) 0.002(7)
C114 0.122(10) 0.053(8) 0.147(12) -0.001(7) -0.058(8) -0.019(7)
C115 0.148(13) 0.081(10) 0.200(17) 0.068(10) -0.048(12) 0.020(10)
C116 0.120(10) 0.088(10) 0.111(11) 0.008(8) -0.055(8) -0.021(9)
O12 0.081(4) 0.081(5) 0.057(4) 0.000(4) -0.025(3) -0.023(4)
O13 0.107(5) 0.095(6) 0.083(5) -0.007(4) -0.013(4) 0.022(4)
O14 0.092(5) 0.122(6) 0.103(6) -0.036(5) -0.002(4) -0.023(5)
O15 0.049(3) 0.062(4) 0.087(5) 0.021(3) -0.028(3) 0.005(3)
O16 0.098(5) 0.092(6) 0.120(7) 0.024(5) 0.001(5) -0.013(4)
O17 0.121(6) 0.096(6) 0.090(6) -0.004(5) -0.009(5) -0.032(5)
O18 0.061(4) 0.098(6) 0.130(7) 0.017(5) -0.021(4) 0.003(4)
O19 0.122(5) 0.088(5) 0.060(4) 0.005(4) -0.045(4) -0.030(4)
O20 0.127(6) 0.090(5) 0.072(5) 0.019(4) -0.031(4) 0.031(5)
O21 0.058(3) 0.063(4) 0.049(4) -0.020(3) -0.015(3) -0.011(3)
O22 0.073(4) 0.051(4) 0.069(4) -0.001(3) -0.043(3) -0.014(3)
O23 0.065(4) 0.052(4) 0.068(4) 0.019(3) -0.022(3) 0.007(3)
C121 0.070(6) 0.086(7) 0.115(8) 0.050(7) -0.044(5) -0.049(6)
O24 0.070(6) 0.086(7) 0.115(8) 0.050(7) -0.044(5) -0.049(6)
O25 0.070(6) 0.086(7) 0.115(8) 0.050(7) -0.044(5) -0.049(6)
O26 0.070(6) 0.086(7) 0.115(8) 0.050(7) -0.044(5) -0.049(6)
O27 0.070(6) 0.086(7) 0.115(8) 0.050(7) -0.044(5) -0.049(6)
C122 0.037(3) 0.098(6) 0.043(5) 0.020(4) -0.016(3) -0.007(4)
O28 0.037(3) 0.098(6) 0.043(5) 0.020(4) -0.016(3) -0.007(4)
O29 0.037(3) 0.098(6) 0.043(5) 0.020(4) -0.016(3) -0.007(4)
O30 0.037(3) 0.098(6) 0.043(5) 0.020(4) -0.016(3) -0.007(4)
O31 0.037(3) 0.098(6) 0.043(5) 0.020(4) -0.016(3) -0.007(4)
C123 0.033(4) 0.184(9) 0.042(5) -0.002(5) 0.015(3) -0.004(5)
O32 0.033(4) 0.184(9) 0.042(5) -0.002(5) 0.015(3) -0.004(5)
O33 0.033(4) 0.184(9) 0.042(5) -0.002(5) 0.015(3) -0.004(5)
O34 0.033(4) 0.184(9) 0.042(5) -0.002(5) 0.015(3) -0.004(5)
O35 0.067(4) 0.118(6) 0.082(5) -0.020(4) 0.001(4) -0.033(4)

loop_
_atom_type_symbol
_atom_type_description
_atom_type_scat_dispersion_real
_atom_type_scat_dispersion_imag
_atom_type_scat_source
C C 0.0033 0.0016 'International Tables Vol C Tables 4.2.6.8 and 6.1.1.4'
H H 0.0000 0.0000 'International Tables Vol C Tables 4.2.6.8 and 6.1.1.4'
O O 0.0106 0.0060 'International Tables Vol C Tables 4.2.6.8 and 6.1.1.4'
S S 0.1246 0.1234 'International Tables Vol C Tables 4.2.6.8 and 6.1.1.4'
Ni Ni 0.3393 1.1124 'International Tables Vol C Tables 4.2.6.8 and 6.1.1.4'

loop_
_geom_angle_atom_site_label_1
_geom_angle_atom_site_label_2
_geom_angle_atom_site_label_3
_geom_angle
_geom_angle_site_symmetry_1
_geom_angle_site_symmetry_3
O5 C42 C43 119.6(7) . .
O5 C42 C41 120.4(7) . .
C43 C42 C41 120.0 . .
C44 C43 C42 120.0 . .
C44 C43 S6 119.5(6) . .
C42 C43 S6 120.4(6) . .
C43 C44 C45 120.0 . .
C43 C44 H44 120.0 . .
C45 C44 H44 120.0 . .
C46 C45 C44 120.0 . .
C46 C45 C47 119.3(8) . .
C44 C45 C47 120.5(8) . .
C45 C46 C41 120.0 . .
C45 C46 H46 120.0 . .
C41 C46 H46 120.0 . .
C46 C41 C42 120.0 . .
C46 C41 S5 117.8(6) . .
C42 C41 S5 122.2(6) . .
O25 Ni1 O19 82.3(10) . .
O25 Ni1 O20 86.1(7) . .
O19 Ni1 O20 83.9(3) . .
O25 Ni1 O3 94.5(10) . .
O19 Ni1 O3 175.2(3) . .
O20 Ni1 O3 92.3(3) . .
O25 Ni1 O2 91.7(7) . .
O19 Ni1 O2 91.4(3) . .
O20 Ni1 O2 175.0(3) . .
O3 Ni1 O2 92.3(2) . .
O25 Ni1 S3 175.2(7) . .
O19 Ni1 S3 99.7(2) . .
O20 Ni1 S3 98.5(2) . .
O3 Ni1 S3 83.83(18) . .
O2 Ni1 S3 83.89(17) . .
O24 Ni2 O3 93.8(10) . .
O24 Ni2 O4 94.8(8) . .
O3 Ni2 O4 92.2(2) . .
O24 Ni2 O15 84.5(10) . .
O3 Ni2 O15 176.2(2) . .
O4 Ni2 O15 91.4(2) . .
O24 Ni2 O23 83.1(8) . .
O3 Ni2 O23 92.7(2) . .
O4 Ni2 O23 174.8(2) . .
O15 Ni2 O23 83.7(2) . .
O24 Ni2 S4 177.4(10) . .
O3 Ni2 S4 83.57(17) . .
O4 Ni2 S4 84.78(16) . .
O15 Ni2 S4 98.10(18) . .
O23 Ni2 S4 97.47(17) . .
O4 Ni3 O1 92.1(2) . .
O4 Ni3 O18 90.4(3) . .
O1 Ni3 O18 177.3(3) . .
O4 Ni3 O35 174.4(3) . .
O1 Ni3 O35 93.0(3) . .
O18 Ni3 O35 84.4(3) . .
O4 Ni3 O27 102.2(7) . .
O1 Ni3 O27 82.6(9) . .
O18 Ni3 O27 96.0(9) . .
O35 Ni3 O27 76.3(7) . .
O4 Ni3 S1 84.72(16) . .
O1 Ni3 S1 82.85(18) . .
O18 Ni3 S1 98.3(2) . .
O35 Ni3 S1 98.1(2) . .
O27 Ni3 S1 164.1(9) . .
O26 Ni4 O21 80.3(7) . .
O26 Ni4 O2 97.9(7) . .
O21 Ni4 O2 174.5(2) . .
O26 Ni4 O1 93.3(11) . .
O21 Ni4 O1 92.9(2) . .
O2 Ni4 O1 92.4(2) . .
O26 Ni4 O22 86.1(11) . .
O21 Ni4 O22 83.7(2) . .
O2 Ni4 O22 91.0(2) . .
O1 Ni4 O22 176.6(2) . .
O26 Ni4 S2 176.2(10) . .
O21 Ni4 S2 98.11(17) . .
O2 Ni4 S2 84.00(17) . .
O1 Ni4 S2 83.30(17) . .
O22 Ni4 S2 97.25(17) . .
O5 Ni5 O35 92.8(3) . .
O5 Ni5 O33 89.2(6) . 3_666
O35 Ni5 O33 80.6(6) . 3_666
O5 Ni5 O18 178.5(3) . .
O35 Ni5 O18 85.7(3) . .
O33 Ni5 O18 90.4(6) 3_666 .
O5 Ni5 O6 91.1(3) . .
O35 Ni5 O6 175.9(3) . .
O33 Ni5 O6 100.8(6) 3_666 .
O18 Ni5 O6 90.4(3) . .
O5 Ni5 S6 84.7(2) . .
O35 Ni5 S6 95.4(2) . .
O33 Ni5 S6 172.5(7) 3_666 .
O18 Ni5 S6 95.6(2) . .
O6 Ni5 S6 83.5(3) . .
O7 Ni6 O16 175.2(3) 3_666 .
O7 Ni6 O6 93.3(3) 3_666 .
O16 Ni6 O6 90.5(3) . .
O7 Ni6 O17 90.1(3) 3_666 .
O16 Ni6 O17 86.1(3) . .
O6 Ni6 O17 176.5(3) . .
O7 Ni6 O34 84.6(6) 3_666 3_666
O16 Ni6 O34 92.2(6) . 3_666
O6 Ni6 O34 95.9(7) . 3_666
O17 Ni6 O34 85.1(6) . 3_666
O7 Ni6 S7 86.1(3) 3_666 .
O16 Ni6 S7 97.2(3) . .
O6 Ni6 S7 82.6(3) . .
O17 Ni6 S7 97.0(2) . .
O34 Ni6 S7 170.5(5) 3_666 .
O7 Ni6 Ni8 133.2(3) 3_666 .
O16 Ni6 Ni8 43.0(2) . .
O6 Ni6 Ni8 133.5(2) . .
O17 Ni6 Ni8 43.1(2) . .
O34 Ni6 Ni8 89.3(6) 3_666 .
S7 Ni6 Ni8 98.53(10) . .
O15 Ni7 O16 95.1(3) . .
O15 Ni7 O18 93.9(3) . .
O16 Ni7 O18 94.0(3) . .
O15 Ni7 O30 75.3(5) . .
O16 Ni7 O30 98.6(6) . .
O18 Ni7 O30 164.0(5) . .
O10 Ni8 O11 94.2(3) . 3_666
O10 Ni8 O16 89.3(3) . .
O11 Ni8 O16 175.9(3) 3_666 .
O10 Ni8 O17 174.0(3) . .
O11 Ni8 O17 91.7(3) 3_666 .
O16 Ni8 O17 84.8(3) . .
O10 Ni8 O31 101.2(5) . .
O11 Ni8 O31 69.5(6) 3_666 .
O16 Ni8 O31 107.8(6) . .
O17 Ni8 O31 80.1(6) . .
O10 Ni8 S11 84.0(2) . .
O11 Ni8 S11 83.4(2) 3_666 .
O16 Ni8 S11 99.0(3) . .
O17 Ni8 S11 97.6(2) . .
O31 Ni8 S11 152.7(5) . .
O10 Ni8 Ni6 131.60(18) . .
O11 Ni8 Ni6 134.20(18) 3_666 .
O16 Ni8 Ni6 42.3(2) . .
O17 Ni8 Ni6 42.5(2) . .
O31 Ni8 Ni6 96.3(6) . .
S11 Ni8 Ni6 100.08(10) . .
O9 Ni9 O10 93.4(3) . .
O9 Ni9 O23 92.4(2) . .
O10 Ni9 O23 174.1(2) . .
O9 Ni9 O30 97.0(7) . .
O10 Ni9 O30 90.7(6) . .
O23 Ni9 O30 87.4(6) . .
O9 Ni9 O15 176.0(3) . .
O10 Ni9 O15 90.4(2) . .
O23 Ni9 O15 83.7(2) . .
O30 Ni9 O15 82.0(7) . .
O9 Ni9 O29 71.8(7) . 3_666
O10 Ni9 O29 101.3(6) . 3_666
O23 Ni9 O29 79.4(6) . 3_666
O30 Ni9 O29 27.0(7) . 3_666
O15 Ni9 O29 106.6(7) . 3_666
O9 Ni9 S10 83.51(19) . .
O10 Ni9 S10 85.2(2) . .
O23 Ni9 S10 96.74(18) . .
O30 Ni9 S10 175.9(6) . .
O15 Ni9 S10 97.67(18) . .
O29 Ni9 S10 154.7(6) 3_666 .
O12 Ni10 O14 91.3(3) 3_666 .
O12 Ni10 O9 91.7(2) 3_666 .
O14 Ni10 O9 176.2(3) . .
O12 Ni10 O13 177.1(3) 3_666 .
O14 Ni10 O13 86.3(3) . .
O9 Ni10 O13 90.6(3) . .
O12 Ni10 O29 101.6(6) 3_666 3_666
O14 Ni10 O29 105.3(7) . 3_666
O9 Ni10 O29 71.8(6) . 3_666
O13 Ni10 O29 77.4(6) . 3_666
O12 Ni10 S9 83.9(2) 3_666 .
O14 Ni10 S9 99.0(2) . .
O9 Ni10 S9 83.63(18) . .
O13 Ni10 S9 98.2(2) . .
O29 Ni10 S9 154.9(6) 3_666 .
O12 Ni10 Ni12 132.95(18) 3_666 .
O14 Ni10 Ni12 41.8(2) . .
O9 Ni10 Ni12 135.31(17) . .
O13 Ni10 Ni12 44.8(2) . .
O29 Ni10 Ni12 95.8(6) 3_666 .
S9 Ni10 Ni12 98.07(9) . .
O14 Ni11 O21 96.0(3) . 3_666
O14 Ni11 O35 92.8(3) . 3_666
O21 Ni11 O35 92.5(3) 3_666 3_666
O14 Ni11 O27 167.6(10) . 3_666
O21 Ni11 O27 90.6(9) 3_666 3_666
O35 Ni11 O27 76.4(9) 3_666 3_666
O14 Ni11 O33 95.3(6) . .
O21 Ni11 O33 163.0(5) 3_666 .
O35 Ni11 O33 74.3(5) 3_666 .
O27 Ni11 O33 76.1(11) 3_666 .
O14 Ni11 O26 162.1(10) . 3_666
O21 Ni11 O26 71.4(8) 3_666 3_666
O35 Ni11 O26 100.2(8) 3_666 3_666
O27 Ni11 O26 30.1(11) 3_666 3_666
O33 Ni11 O26 100.0(10) . 3_666
O14 Ni11 O28 96.8(6) . 3_666
O21 Ni11 O28 75.9(5) 3_666 3_666
O35 Ni11 O28 165.6(5) 3_666 3_666
O27 Ni11 O28 94.9(11) 3_666 3_666
O33 Ni11 O28 115.1(7) . 3_666
O26 Ni11 O28 68.2(10) 3_666 3_666
O14 Ni12 O5 91.5(3) . 3_666
O14 Ni12 O8 175.9(4) . .
O5 Ni12 O8 91.7(3) 3_666 .
O14 Ni12 O13 86.4(3) . .
O5 Ni12 O13 176.2(3) 3_666 .
O8 Ni12 O13 90.3(3) . .
O14 Ni12 S5 98.3(3) . 3_666
O5 Ni12 S5 85.1(2) 3_666 3_666
O8 Ni12 S5 84.6(3) . 3_666
O13 Ni12 S5 98.3(2) . 3_666
O14 Ni12 Ni10 43.0(2) . .
O5 Ni12 Ni10 134.4(2) 3_666 .
O8 Ni12 Ni10 133.9(2) . .
O13 Ni12 Ni10 43.64(19) . .
S5 Ni12 Ni10 97.63(11) 3_666 .
O13 Ni13 O23 92.0(3) . .
O13 Ni13 O20 91.6(3) . .
O23 Ni13 O20 93.6(3) . .
O13 Ni13 O29 80.5(7) . 3_666
O23 Ni13 O29 82.1(6) . 3_666
O20 Ni13 O29 170.9(7) . 3_666
O13 Ni13 O32 87.0(6) . .
O23 Ni13 O32 170.3(4) . .
O20 Ni13 O32 76.8(4) . .
O29 Ni13 O32 107.2(7) 3_666 .
O7 Ni14 O8 92.5(3) . .
O7 Ni14 O20 174.5(3) . .
O8 Ni14 O20 92.8(3) . .
O7 Ni14 O19 91.3(3) . .
O8 Ni14 O19 176.1(3) . .
O20 Ni14 O19 83.3(3) . .
O7 Ni14 O32 100.0(6) . .
O8 Ni14 O32 78.5(7) . .
O20 Ni14 O32 79.7(5) . .
O19 Ni14 O32 100.1(6) . .
O7 Ni14 S8 85.5(3) . .
O8 Ni14 S8 83.0(3) . .
O20 Ni14 S8 96.6(2) . .
O19 Ni14 S8 98.1(2) . .
O32 Ni14 S8 160.9(7) . .
O19 Ni15 O22 94.5(2) . .
O19 Ni15 O17 93.8(3) . 3_666
O22 Ni15 O17 94.8(3) . 3_666
O19 Ni15 O31 173.6(6) . 3_666
O22 Ni15 O31 79.8(6) . 3_666
O17 Ni15 O31 83.8(7) 3_666 3_666
O11 Ni16 O12 92.4(3) . .
O11 Ni16 O22 92.1(3) . .
O12 Ni16 O22 175.4(3) . .
O11 Ni16 O28 97.8(7) . .
O12 Ni16 O28 89.1(6) . .
O22 Ni16 O28 89.3(6) . .
O11 Ni16 O21 174.8(2) . .
O12 Ni16 O21 92.7(2) . .
O22 Ni16 O21 82.8(2) . .
O28 Ni16 O21 81.9(7) . .
O11 Ni16 O31 73.8(7) . 3_666
O12 Ni16 O31 99.4(6) . 3_666
O22 Ni16 O31 80.9(6) . 3_666
O28 Ni16 O31 25.9(7) . 3_666
O21 Ni16 O31 105.0(7) . 3_666
O11 Ni16 S12 83.8(2) . .
O12 Ni16 S12 84.6(2) . .
O22 Ni16 S12 96.89(17) . .
O28 Ni16 S12 173.5(6) . .
O21 Ni16 S12 97.11(17) . .
O31 Ni16 S12 157.3(7) 3_666 .
C1 S1 C33 103.3(4) . .
C1 S1 Ni3 93.8(3) . .
C33 S1 Ni3 93.4(3) . .
C2 C1 C6 118.1(9) . .
C2 C1 S1 121.0(7) . .
C6 C1 S1 120.7(8) . .
O1 C2 C1 120.3(8) . .
O1 C2 C3 119.2(8) . .
C1 C2 C3 120.4(9) . .
C2 O1 Ni3 120.3(6) . .
C2 O1 Ni4 120.2(5) . .
Ni3 O1 Ni4 115.4(3) . .
C2 C3 C4 117.8(10) . .
C2 C3 S2 121.1(7) . .
C4 C3 S2 121.0(9) . .
C5 C4 C3 123.1(10) . .
C5 C4 H4 118.4 . .
C3 C4 H4 118.4 . .
C4 C5 C6 117.5(10) . .
C4 C5 C7 120.7(11) . .
C6 C5 C7 121.8(11) . .
C5 C6 C1 122.9(10) . .
C5 C6 H6 118.5 . .
C1 C6 H6 118.5 . .
C8 C7 C9 111.7(15) . .
C8 C7 C5 113.2(12) . .
C9 C7 C5 111.1(11) . .
C8 C7 C10 109.0(14) . .
C9 C7 C10 96.5(14) . .
C5 C7 C10 114.2(11) . .
C7 C8 H8A 109.5 . .
C7 C8 H8B 109.6 . .
H8A C8 H8B 109.4 . .
C7 C8 H8C 109.5 . .
H8A C8 H8C 109.4 . .
H8B C8 H8C 109.4 . .
C7 C9 H9A 109.4 . .
C7 C9 H9B 109.5 . .
H9A C9 H9B 109.5 . .
C7 C9 H9C 109.5 . .
H9A C9 H9C 109.5 . .
H9B C9 H9C 109.5 . .
C7 C10 H10A 109.5 . .
C7 C10 H10B 109.5 . .
H10A C10 H10B 109.5 . .
C7 C10 H10C 109.5 . .
H10A C10 H10C 109.5 . .
H10B C10 H10C 109.5 . .
C3 S2 C11 103.7(4) . .
C3 S2 Ni4 94.5(3) . .
C11 S2 Ni4 92.6(3) . .
C12 C11 C16 122.1(11) . .
C12 C11 S2 121.4(7) . .
C16 C11 S2 116.2(9) . .
C11 C12 O2 121.5(9) . .
C11 C12 C13 117.7(9) . .
O2 C12 C13 120.8(9) . .
C12 O2 Ni4 120.2(6) . .
C12 O2 Ni1 120.6(6) . .
Ni4 O2 Ni1 117.9(3) . .
C14 C13 C12 119.5(10) . .
C14 C13 S3 121.5(9) . .
C12 C13 S3 119.0(7) . .
C15 C14 C13 124.5(11) . .
C15 C14 H14 117.7 . .
C13 C14 H14 117.7 . .
C14 C15 C16 116.3(10) . .
C14 C15 C17 125.4(12) . .
C16 C15 C17 118.2(13) . .
C15 C16 C11 119.8(12) . .
C15 C16 H16 120.1 . .
C11 C16 H16 120.1 . .
C18 C17 C19 112.9(11) . .
C18 C17 C20 111.7(11) . .
C19 C17 C20 111.6(11) . .
C18 C17 C15 111.1(12) . .
C19 C17 C15 104.7(13) . .
C20 C17 C15 104.2(14) . .
C17 C18 H18A 109.5 . .
C17 C18 H18B 109.5 . .
H18A C18 H18B 109.5 . .
C17 C18 H18C 109.5 . .
H18A C18 H18C 109.5 . .
H18B C18 H18C 109.5 . .
C17 C19 H19A 109.6 . .
C17 C19 H19B 109.7 . .
H19A C19 H19B 109.2 . .
C17 C19 H19C 109.8 . .
H19A C19 H19C 109.2 . .
H19B C19 H19C 109.2 . .
C13 S3 C21 105.0(5) . .
C13 S3 Ni1 95.2(3) . .
C21 S3 Ni1 94.6(3) . .
C22 C21 C26 120.1(11) . .
C22 C21 S3 119.3(8) . .
C26 C21 S3 120.6(10) . .
C23 C22 O3 119.9(9) . .
C23 C22 C21 119.5(10) . .
O3 C22 C21 120.6(9) . .
C22 O3 Ni2 119.3(6) . .
C22 O3 Ni1 120.2(6) . .
Ni2 O3 Ni1 117.3(3) . .
C22 C23 C24 114.8(10) . .
C22 C23 S4 122.6(8) . .
C24 C23 S4 122.6(9) . .
C25 C24 C23 126.5(12) . .
C25 C24 H24 116.7 . .
C23 C24 H24 116.8 . .
C24 C25 C26 115.8(11) . .
C24 C25 C27 122.5(12) . .
C26 C25 C27 121.7(12) . .
C25 C26 C21 123.2(12) . .
C25 C26 H26 118.4 . .
C21 C26 H26 118.4 . .
C30 C27 C28 117.3(14) . .
C30A C27 C28 139(2) . .
C30 C27 C28A 130(2) . .
C30A C27 C28A 114.5(16) . .
C30A C27 C29A 109.1(14) . .
C28A C27 C29A 106.3(14) . .
C30 C27 C25 111.8(15) . .
C30A C27 C25 111.8(18) . .
C28 C27 C25 107.6(16) . .
C28A C27 C25 116.5(19) . .
C29A C27 C25 97(2) . .
C30 C27 C29 105.3(14) . .
C28 C27 C29 111.8(13) . .
C29A C27 C29 156(2) . .
C25 C27 C29 101.9(17) . .
C23 S4 C31 102.2(5) . .
C23 S4 Ni2 93.5(3) . .
C31 S4 Ni2 92.8(3) . .
C32 C31 C36 117.9(10) . .
C32 C31 S4 123.2(7) . .
C36 C31 S4 118.5(7) . .
C31 C32 C33 119.8(10) . .
C31 C32 O4 119.1(8) . .
C33 C32 O4 120.5(9) . .
C32 O4 Ni3 119.8(5) . .
C32 O4 Ni2 119.1(5) . .
Ni3 O4 Ni2 119.1(2) . .
C32 C33 C34 119.5(10) . .
C32 C33 S1 120.5(7) . .
C34 C33 S1 119.6(9) . .
C35 C34 C33 123.4(11) . .
C35 C34 H34 118.3 . .
C33 C34 H34 118.3 . .
C36 C35 C34 116.6(9) . .
C36 C35 C37 113.4(10) . .
C34 C35 C37 129.6(11) . .
C35 C36 C31 121.8(10) . .
C35 C36 H36 119.1 . .
C31 C36 H36 119.1 . .
C39 C37 C38 118.3(12) . .
C39 C37 C40 111.7(11) . .
C38 C37 C40 109.4(12) . .
C39 C37 C39A 134.9(15) . .
C38 C37 C38A 173.5(16) . .
C39A C37 C38A 113.1(11) . .
C40 C37 C40A 133(2) . .
C39A C37 C40A 110.7(11) . .
C38A C37 C40A 110.6(12) . .
C39 C37 C35 109.4(13) . .
C38 C37 C35 95.8(10) . .
C40 C37 C35 111.2(15) . .
C39A C37 C35 115.6(15) . .
C38A C37 C35 89.5(16) . .
C40A C37 C35 116(2) . .
C41 S5 C73 105.4(6) . 3_666
C41 S5 Ni12 93.4(4) . 3_666
C73 S5 Ni12 92.1(5) 3_666 3_666
C42 O5 Ni5 119.6(6) . .
C42 O5 Ni12 117.9(6) . 3_666
Ni5 O5 Ni12 118.8(4) . 3_666
C50A C47 C49 133(2) . .
C50A C47 C49A 115.6(15) . .
C49 C47 C50 111.4(15) . .
C49A C47 C50 143(2) . .
C49 C47 C48 108.2(13) . .
C50 C47 C48 106.0(14) . .
C50A C47 C48A 110.2(15) . .
C49A C47 C48A 100.4(13) . .
C48 C47 C48A 142(2) . .
C50A C47 C45 101.3(18) . .
C49 C47 C45 125.8(16) . .
C49A C47 C45 109.9(15) . .
C50 C47 C45 105.5(19) . .
C48 C47 C45 97.8(11) . .
C48A C47 C45 120(2) . .
C51 S6 C43 107.8(6) . .
C51 S6 Ni5 92.4(6) . .
C43 S6 Ni5 94.1(4) . .
C52 C51 C56 109.4(16) . .
C52 C51 S6 128.3(13) . .
C56 C51 S6 121.8(13) . .
C53 C52 O6 118.6(14) . .
C53 C52 C51 127.2(16) . .
O6 C52 C51 114.2(14) . .
C52 O6 Ni6 120.9(8) . .
C52 O6 Ni5 120.5(9) . .
Ni6 O6 Ni5 116.7(5) . .
C52 C53 C54 120.1(14) . .
C52 C53 S7 125.1(14) . .
C54 C53 S7 114.5(14) . .
C55 C54 C53 123.7(16) . .
C55 C54 H54 118.2 . .
C53 C54 H54 118.2 . .
C54 C55 C56 113.0(16) . .
C54 C55 C57 127.5(18) . .
C56 C55 C57 119.6(19) . .
C55 C56 C51 126.3(17) . .
C55 C56 H56 116.9 . .
C51 C56 H56 116.9 . .
C60A C57 C59A 111.9(14) . .
C60A C57 C58A 112.0(13) . .
C59A C57 C58A 110.0(13) . .
C58A C57 C60 138.5(17) . .
C60A C57 C55 103.4(16) . .
C59A C57 C55 107.1(13) . .
C58A C57 C55 112.3(15) . .
C60 C57 C55 102.8(16) . .
C60A C57 C58 120(3) . .
C60 C57 C58 106.0(17) . .
C55 C57 C58 135(3) . .
C60 C57 C59 104.4(16) . .
C55 C57 C59 102.8(16) . .
C58 C57 C59 102.3(16) . .
C61 S7 C53 102.8(6) 3_666 .
C61 S7 Ni6 94.2(5) 3_666 .
C53 S7 Ni6 92.0(7) . .
C66 C61 C62 122.8(15) . .
C66 C61 S7 119.2(13) . 3_666
C62 C61 S7 117.9(11) . 3_666
O7 C62 C63 121.0(13) . .
O7 C62 C61 124.8(12) . .
C63 C62 C61 114.1(15) . .
C62 O7 Ni14 120.3(8) . .
C62 O7 Ni6 116.3(8) . 3_666
Ni14 O7 Ni6 121.6(5) . 3_666
C62 C63 C64 123.7(14) . .
C62 C63 S8 118.3(13) . .
C64 C63 S8 118.0(11) . .
C65 C64 C63 117.5(14) . .
C65 C64 H64 121.2 . .
C63 C64 H64 121.2 . .
C64 C65 C66 118.8(14) . .
C64 C65 C67 125.1(16) . .
C66 C65 C67 115.1(15) . .
C61 C66 C65 122.9(14) . .
C61 C66 H66 118.6 . .
C65 C66 H66 118.6 . .
C69A C67 C68A 114.1(18) . .
C68 C67 C69 112.2(16) . .
C68 C67 C70 114.9(15) . .
C69 C67 C70 112.4(14) . .
C68 C67 C70A 159(2) . .
C69A C67 C70A 110.2(16) . .
C68A C67 C70A 111.6(17) . .
C69A C67 C65 113(2) . .
C68A C67 C65 101(3) . .
C69 C67 C65 119(2) . .
C70 C67 C65 105.2(19) . .
C70A C67 C65 106.8(15) . .
C71 S8 C63 101.9(7) . .
C71 S8 Ni14 94.8(5) . .
C63 S8 Ni14 94.1(5) . .
C72 C71 C76 113.8(13) . .
C72 C71 S8 121.5(12) . .
C76 C71 S8 124.0(12) . .
C73 C72 O8 122.1(12) . .
C73 C72 C71 119.5(14) . .
O8 C72 C71 118.4(12) . .
C72 O8 Ni14 121.2(7) . .
C72 O8 Ni12 119.1(7) . .
Ni14 O8 Ni12 117.0(5) . .
C72 C73 C74 124.2(14) . .
C72 C73 S5 121.2(12) . 3_666
C74 C73 S5 114.5(13) . 3_666
C75 C74 C73 119.6(17) . .
C75 C74 H74 120.2 . .
C73 C74 H74 120.2 . .
C74 C75 C76 115.4(15) . .
C74 C75 C77 128.5(18) . .
C76 C75 C77 116.0(17) . .
C75 C76 C71 126.7(16) . .
C75 C76 H76 116.7 . .
C71 C76 H76 116.7 . .
C80A C77 C78A 117.4(16) . .
C79 C77 C80 106.8(15) . .
C80A C77 C79A 112.1(18) . .
C78A C77 C79A 107.6(17) . .
C79 C77 C78 107.9(15) . .
C80 C77 C78 103.5(13) . .
C79A C77 C78 174(4) . .
C80A C77 C75 123.4(19) . .
C78A C77 C75 106.7(19) . .
C79 C77 C75 118(2) . .
C80 C77 C75 117.0(17) . .
C79A C77 C75 84(4) . .
C78 C77 C75 102(2) . .
C113 S9 C81 101.1(5) 3_666 .
C113 S9 Ni10 94.4(4) 3_666 .
C81 S9 Ni10 94.5(4) . .
C86 C81 C82 124.4(10) . .
C86 C81 S9 117.9(9) . .
C82 C81 S9 117.5(8) . .
O9 C82 C81 123.4(8) . .
O9 C82 C83 117.1(9) . .
C81 C82 C83 119.3(10) . .
C82 O9 Ni9 120.2(5) . .
C82 O9 Ni10 118.9(5) . .
Ni9 O9 Ni10 116.3(3) . .
C82 C83 C84 116.4(10) . .
C82 C83 S10 124.3(9) . .
C84 C83 S10 119.3(9) . .
C85 C84 C83 122.6(10) . .
C85 C84 H84 118.7 . .
C83 C84 H84 118.7 . .
C86 C85 C84 116.3(10) . .
C86 C85 C87 124.5(12) . .
C84 C85 C87 119.2(11) . .
C81 C86 C85 120.8(11) . .
C81 C86 H86 119.6 . .
C85 C86 H86 119.6 . .
C89 C87 C90 103.8(16) . .
C89 C87 C88 112.2(17) . .
C90 C87 C88 104.8(14) . .
C89 C87 C85 113.8(13) . .
C90 C87 C85 112.2(17) . .
C88 C87 C85 109.6(13) . .
C87 C88 H88A 109.5 . .
C87 C88 H88B 109.4 . .
H88A C88 H88B 109.5 . .
C87 C88 H88C 109.5 . .
H88A C88 H88C 109.5 . .
H88B C88 H88C 109.5 . .
C87 C89 H89A 109.5 . .
C87 C89 H89B 109.5 . .
H89A C89 H89B 109.5 . .
C87 C89 H89C 109.4 . .
H89A C89 H89C 109.5 . .
H89B C89 H89C 109.5 . .
C87 C90 H90A 109.5 . .
C87 C90 H90B 109.4 . .
H90A C90 H90B 109.5 . .
C87 C90 H90C 109.5 . .
H90A C90 H90C 109.5 . .
H90B C90 H90C 109.5 . .
C83 S10 C91 101.1(5) . .
C83 S10 Ni9 92.8(4) . .
C91 S10 Ni9 94.7(4) . .
C96 C91 C92 117.5(11) . .
C96 C91 S10 123.6(9) . .
C92 C91 S10 118.7(10) . .
O10 C92 C93 124.9(9) . .
O10 C92 C91 120.8(10) . .
C93 C92 C91 113.7(12) . .
C92 O10 Ni8 120.3(6) . .
C92 O10 Ni9 119.8(6) . .
Ni8 O10 Ni9 119.3(3) . .
C94 C93 C92 126.2(10) . .
C94 C93 S11 119.0(9) . .
C92 C93 S11 114.7(8) . .
C93 C94 C95 119.5(12) . .
C93 C94 H94 120.2 . .
C95 C94 H94 120.3 . .
C96 C95 C94 116.8(11) . .
C96 C95 C97 125.7(13) . .
C94 C95 C97 117.5(13) . .
C95 C96 C91 126.2(11) . .
C95 C96 H96 116.9 . .
C91 C96 H96 116.8 . .
C100 C97 C98 112.3(13) . .
C100 C97 C99 108.3(12) . .
C98 C97 C99 111.8(13) . .
C100 C97 C95 107.3(14) . .
C98 C97 C95 107.2(15) . .
C99 C97 C95 109.9(15) . .
C97 C100 H10D 109.4 . .
C97 C100 H10E 109.4 . .
H10D C100 H10E 109.5 . .
C97 C100 H10F 109.5 . .
H10D C100 H10F 109.5 . .
H10E C100 H10F 109.5 . .
C101 S11 C93 100.6(5) 3_666 .
C101 S11 Ni8 95.3(5) 3_666 .
C93 S11 Ni8 95.5(4) . .
C106 C101 C102 112.3(13) . .
C106 C101 S11 126.7(12) . 3_666
C102 C101 S11 120.9(10) . 3_666
O11 C102 C103 119.6(13) . .
O11 C102 C101 119.6(11) . .
C103 C102 C101 120.9(12) . .
C102 O11 Ni16 120.0(7) . .
C102 O11 Ni8 119.8(7) . 3_666
Ni16 O11 Ni8 117.7(4) . 3_666
C102 C103 C104 117.0(12) . .
C102 C103 S12 120.1(11) . .
C104 C103 S12 122.8(10) . .
C105 C104 C103 127.2(14) . .
C105 C104 H104 116.4 . .
C103 C104 H104 116.4 . .
C104 C105 C106 115.1(13) . .
C104 C105 C107 127.6(17) . .
C106 C105 C107 117.2(17) . .
C105 C106 C101 127.4(14) . .
C105 C106 H106 116.3 . .
C101 C106 H106 116.3 . .
C10B C107 C10C 115(2) . .
C108 C107 C109 112.0(15) . .
C10B C107 C1OA 112(2) . .
C10C C107 C1OA 110.6(16) . .
C108 C107 C110 109.1(16) . .
C109 C107 C110 107.4(17) . .
C10B C107 C105 106(3) . .
C10C C107 C105 107.4(19) . .
C108 C107 C105 101.3(19) . .
C109 C107 C105 111(2) . .
C1OA C107 C105 104(3) . .
C110 C107 C105 117(3) . .
C111 S12 C103 102.5(5) . .
C111 S12 Ni16 95.5(4) . .
C103 S12 Ni16 95.3(4) . .
C116 C111 C112 120.3(11) . .
C116 C111 S12 120.3(9) . .
C112 C111 S12 119.3(9) . .
O12 C112 C113 119.3(10) . .
O12 C112 C111 122.0(10) . .
C113 C112 C111 118.4(11) . .
C114 C113 C112 119.1(11) . .
C114 C113 S9 120.7(10) . 3_666
C112 C113 S9 119.7(8) . 3_666
C113 C114 C115 120.3(11) . .
C113 C114 H114 119.8 . .
C115 C114 H114 119.9 . .
C116 C115 C114 117.3(11) . .
C116 C115 C117 127.6(14) . .
C114 C115 C117 114.6(13) . .
C115 C116 C111 124.5(13) . .
C115 C116 H116 117.8 . .
C111 C116 H116 117.8 . .
C11A C117 C11B 115.5(17) . .
C11A C117 C118 128.6(15) . .
C11B C117 C119 149(3) . .
C118 C117 C119 113.1(12) . .
C120 C117 C119 106.8(12) . .
C11A C117 C11C 112.1(13) . .
C11B C117 C11C 109.7(16) . .
C118 C117 C115 104.8(12) . .
C120 C117 C115 109.6(15) . .
C119 C117 C115 115.1(14) . .
C11C C117 C115 97.9(15) . .
C112 O12 Ni10 122.0(6) . 3_666
C112 O12 Ni16 118.0(6) . .
Ni10 O12 Ni16 118.6(4) 3_666 .
Ni13 O13 Ni10 106.7(4) . .
Ni13 O13 Ni12 106.9(3) . .
Ni10 O13 Ni12 91.5(3) . .
Ni12 O14 Ni11 110.2(4) . .
Ni12 O14 Ni10 95.2(3) . .
Ni11 O14 Ni10 108.3(4) . .
Ni7 O15 Ni2 106.4(3) . .
Ni7 O15 Ni9 105.5(2) . .
Ni2 O15 Ni9 96.1(3) . .
Ni6 O16 Ni7 107.2(4) . .
Ni6 O16 Ni8 94.7(3) . .
Ni7 O16 Ni8 106.9(4) . .
Ni6 O17 Ni8 94.4(3) . .
Ni6 O17 Ni15 105.9(4) . 3_666
Ni8 O17 Ni15 105.1(3) . 3_666
Ni3 O18 Ni5 94.5(3) . .
Ni3 O18 Ni7 106.3(3) . .
Ni5 O18 Ni7 104.6(3) . .
Ni15 O19 Ni1 107.6(3) . .
Ni15 O19 Ni14 106.0(3) . .
Ni1 O19 Ni14 96.1(3) . .
Ni14 O20 Ni1 96.6(3) . .
Ni14 O20 Ni13 104.7(3) . .
Ni1 O20 Ni13 105.1(4) . .
Ni4 O21 Ni11 106.5(3) . 3_666
Ni4 O21 Ni16 97.1(2) . .
Ni11 O21 Ni16 104.0(2) 3_666 .
Ni16 O22 Ni4 96.4(3) . .
Ni16 O22 Ni15 104.6(2) . .
Ni4 O22 Ni15 105.9(3) . .
Ni13 O23 Ni9 104.7(2) . .
Ni13 O23 Ni2 104.7(3) . .
Ni9 O23 Ni2 96.3(2) . .
O27 C121 O24 131(3) . .
C121 O24 Ni2 128.8(19) . .
O25 O24 Ni2 117.7(16) . .
O24 O25 O26 90(2) . .
C121 O25 Ni1 132.2(17) . .
O24 O25 Ni1 115.1(16) . .
O26 O25 Ni1 120.5(16) . .
O27 O26 Ni4 113(2) . .
C121 O26 Ni4 130.3(18) . .
O25 O26 Ni4 111.0(16) . .
O27 O26 Ni11 63.3(18) . 3_666
C121 O26 Ni11 112(2) . 3_666
O25 O26 Ni11 151.6(19) . 3_666
Ni4 O26 Ni11 97.4(11) . 3_666
C121 O27 Ni11 140(2) . 3_666
O26 O27 Ni11 87(2) . 3_666
C121 O27 Ni3 118(2) . .
O26 O27 Ni3 134(2) . .
Ni11 O27 Ni3 102.2(11) 3_666 .
O28 C122 O30 142.9(19) . 3_666
O28 C122 O29 110.6(16) . .
O30 C122 O31 114.3(17) 3_666 3_666
O29 C122 O31 121.3(17) . 3_666
O31 O28 Ni16 85(2) 3_666 .
C122 O28 Ni16 145.5(19) . .
O31 O28 Ni11 167(2) 3_666 3_666
C122 O28 Ni11 114.4(16) . 3_666
Ni16 O28 Ni11 94.3(8) . 3_666
O30 O29 C122 63.0(17) 3_666 .
O30 O29 Ni13 102(2) 3_666 3_666
C122 O29 Ni13 120.1(17) . 3_666
O30 O29 Ni10 157(3) 3_666 3_666
C122 O29 Ni10 120.0(13) . 3_666
Ni13 O29 Ni10 95.2(9) 3_666 3_666
O30 O29 Ni9 64.7(18) 3_666 3_666
C122 O29 Ni9 122.0(15) . 3_666
Ni13 O29 Ni9 93.6(7) 3_666 3_666
Ni10 O29 Ni9 99.8(10) 3_666 3_666
O29 O30 C122 69.3(18) 3_666 3_666
O29 O30 Ni9 88(2) 3_666 .
C122 O30 Ni9 146.2(18) 3_666 .
O29 O30 Ni7 170(2) 3_666 .
C122 O30 Ni7 113.7(15) 3_666 .
Ni9 O30 Ni7 92.8(8) . .
O28 O31 C122 64.1(19) 3_666 3_666
O28 O31 Ni16 70(2) 3_666 3_666
C122 O31 Ni16 127.6(16) 3_666 3_666
O28 O31 Ni15 108(2) 3_666 3_666
C122 O31 Ni15 121.4(16) 3_666 3_666
Ni16 O31 Ni15 94.7(7) 3_666 3_666
O28 O31 Ni8 158(3) 3_666 .
C122 O31 Ni8 115.6(13) 3_666 .
Ni16 O31 Ni8 98.8(10) 3_666 .
Ni15 O31 Ni8 90.8(9) 3_666 .
O34 C123 O32 86.7(12) . .
O34 C123 O33 96.2(14) . .
O32 C123 O33 113.5(15) . .
C123 O32 Ni14 138.5(15) . .
O34 O32 Ni14 94.5(10) . .
C123 O32 Ni13 116.1(10) . .
O34 O32 Ni13 146.9(12) . .
Ni14 O32 Ni13 98.6(7) . .
C123 O33 Ni5 147.3(12) . 3_666
C123 O33 Ni11 111.5(12) . .
Ni5 O33 Ni11 98.2(9) 3_666 .
C123 O34 O32 49.3(10) . .
C123 O34 Ni6 157.1(16) . 3_666
O32 O34 Ni6 128.9(11) . 3_666
Ni5 O35 Ni3 95.4(3) . .
Ni5 O35 Ni11 103.9(3) . 3_666
Ni3 O35 Ni11 104.2(3) . 3_666

loop_
_geom_bond_atom_site_label_1
_geom_bond_atom_site_label_2
_geom_bond_distance
_geom_bond_site_symmetry_2
C42 O5 1.354(9) .
C42 C43 1.3900 .
C42 C41 1.3900 .
C43 C44 1.3900 .
C43 S6 1.762(7) .
C44 C45 1.3900 .
C44 H44 0.9500 .
C45 C46 1.3900 .
C45 C47 1.590(10) .
C46 C41 1.3900 .
C46 H46 0.9500 .
C41 S5 1.747(7) .
Ni1 O25 2.00(3) .
Ni1 O19 2.028(6) .
Ni1 O20 2.039(6) .
Ni1 O3 2.042(6) .
Ni1 O2 2.043(6) .
Ni1 S3 2.418(3) .
Ni2 O24 2.00(3) .
Ni2 O3 2.020(6) .
Ni2 O4 2.022(6) .
Ni2 O15 2.042(6) .
Ni2 O23 2.054(5) .
Ni2 S4 2.428(2) .
Ni3 O4 1.996(6) .
Ni3 O1 2.031(6) .
Ni3 O18 2.049(7) .
Ni3 O35 2.061(6) .
Ni3 O27 2.10(3) .
Ni3 S1 2.439(3) .
Ni4 O26 1.96(3) .
Ni4 O21 2.005(5) .
Ni4 O2 2.011(6) .
Ni4 O1 2.038(6) .
Ni4 O22 2.052(6) .
Ni4 S2 2.425(2) .
Ni5 O5 1.987(7) .
Ni5 O35 2.009(7) .
Ni5 O33 2.016(18) 3_666
Ni5 O18 2.049(7) .
Ni5 O6 2.060(9) .
Ni5 S6 2.402(4) .
Ni6 O7 1.999(8) 3_666
Ni6 O16 2.025(7) .
Ni6 O6 2.029(9) .
Ni6 O17 2.030(8) .
Ni6 O34 2.11(2) 3_666
Ni6 S7 2.433(4) .
Ni6 Ni8 2.997(2) .
Ni7 O15 1.990(6) .
Ni7 O16 2.048(8) .
Ni7 O18 2.067(7) .
Ni7 O30 2.39(2) .
Ni8 O10 1.986(6) .
Ni8 O11 2.027(7) 3_666
Ni8 O16 2.051(7) .
Ni8 O17 2.054(7) .
Ni8 O31 2.38(3) .
Ni8 S11 2.439(3) .
Ni9 O9 2.016(5) .
Ni9 O10 2.020(6) .
Ni9 O23 2.038(6) .
Ni9 O30 2.04(2) .
Ni9 O15 2.055(6) .
Ni9 O29 2.26(2) 3_666
Ni9 S10 2.420(3) .
Ni10 O12 1.995(7) 3_666
Ni10 O14 2.037(7) .
Ni10 O9 2.039(6) .
Ni10 O13 2.052(7) .
Ni10 O29 2.24(2) 3_666
Ni10 S9 2.427(3) .
Ni10 Ni12 2.973(2) .
Ni11 O14 2.022(7) .
Ni11 O21 2.033(6) 3_666
Ni11 O35 2.072(7) 3_666
Ni11 O27 2.09(3) 3_666
Ni11 O33 2.23(2) .
Ni11 O26 2.33(3) 3_666
Ni11 O28 2.33(3) 3_666
Ni12 O14 1.989(7) .
Ni12 O5 2.024(8) 3_666
Ni12 O8 2.026(8) .
Ni12 O13 2.096(7) .
Ni12 S5 2.422(4) 3_666
Ni13 O13 1.997(8) .
Ni13 O23 2.029(6) .
Ni13 O20 2.098(8) .
Ni13 O29 2.16(2) 3_666
Ni13 O32 2.186(19) .
Ni14 O7 1.968(8) .
Ni14 O8 2.000(9) .
Ni14 O20 2.030(7) .
Ni14 O19 2.060(7) .
Ni14 O32 2.125(15) .
Ni14 S8 2.418(4) .
Ni15 O19 2.027(7) .
Ni15 O22 2.055(6) .
Ni15 O17 2.072(8) 3_666
Ni15 O31 2.21(2) 3_666
Ni16 O11 2.026(7) .
Ni16 O12 2.028(6) .
Ni16 O22 2.035(5) .
Ni16 O28 2.06(2) .
Ni16 O21 2.057(5) .
Ni16 O31 2.18(2) 3_666
Ni16 S12 2.409(3) .
S1 C1 1.786(10) .
S1 C33 1.819(10) .
C1 C2 1.355(11) .
C1 C6 1.444(12) .
C2 O1 1.330(9) .
C2 C3 1.404(12) .
C3 C4 1.423(12) .
C3 S2 1.754(10) .
C4 C5 1.346(13) .
C4 H4 0.9500 .
C5 C6 1.351(13) .
C5 C7 1.522(15) .
C6 H6 0.9500 .
C7 C8 1.414(18) .
C7 C9 1.426(19) .
C7 C10 1.61(2) .
C8 H8A 0.9805 .
C8 H8B 0.9805 .
C8 H8C 0.9805 .
C9 H9A 0.9800 .
C9 H9B 0.9800 .
C9 H9C 0.9800 .
C10 H10A 0.9800 .
C10 H10B 0.9800 .
C10 H10C 0.9800 .
S2 C11 1.816(11) .
C11 C12 1.312(12) .
C11 C16 1.412(13) .
C12 O2 1.328(10) .
C12 C13 1.409(12) .
C13 C14 1.348(13) .
C13 S3 1.801(11) .
C14 C15 1.337(15) .
C14 H14 0.9500 .
C15 C16 1.387(15) .
C15 C17 1.577(16) .
C16 H16 0.9500 .
C18 H18A 0.9800 .
C18 H18B 0.9800 .
C18 H18C 0.9800 .
C19 H19A 0.9823 .
C19 H19B 0.9823 .
C19 H19C 0.9823 .
S3 C21 1.839(11) .
C21 C22 1.368(13) .
C21 C26 1.390(13) .
C22 C23 1.332(13) .
C22 O3 1.363(10) .
C23 C24 1.459(13) .
C23 S4 1.767(11) .
C24 C25 1.287(15) .
C24 H24 0.9500 .
C25 C26 1.301(15) .
C25 C27 1.602(17) .
C26 H26 0.9500 .
C27 C30 1.492(15) .
C27 C30A 1.511(17) .
C27 C28 1.530(15) .
C27 C28A 1.547(17) .
C27 C29A 1.583(17) .
C27 C29 1.616(17) .
S4 C31 1.795(9) .
C31 C32 1.338(12) .
C31 C36 1.478(13) .
C32 C33 1.352(12) .
C32 O4 1.382(11) .
C33 C34 1.390(13) .
C34 C35 1.349(14) .
C34 H34 0.9500 .
C37 C39 1.486(9) .
C37 C38 1.487(9) .
C37 C40 1.499(9) .
C37 C39A 1.522(12) .
C37 C38A 1.532(12) .
C37 C40A 1.533(13) .
S5 C73 1.844(13) 3_666
S5 Ni12 2.422(4) 3_666
O5 Ni12 2.024(8) 3_666
C47 C50A 1.518(17) .
C47 C49 1.548(16) .
C47 C49A 1.561(16) .
C47 C50 1.570(17) .
C47 C48 1.585(17) .
C47 C48A 1.618(17) .
S6 C51 1.705(17) .
C51 C52 1.370(17) .
C51 C56 1.48(2) .
C52 C53 1.264(17) .
C52 O6 1.348(14) .
C53 C54 1.440(18) .
C53 S7 1.797(13) .
C54 C55 1.29(2) .
C54 H54 0.9500 .
C55 C56 1.44(2) .
C55 C57 1.587(19) .
C56 H56 0.9500 .
C57 C60A 1.530(15) .
C57 C59A 1.537(15) .
C57 C58A 1.559(15) .
C57 C60 1.572(17) .
C57 C58 1.594(19) .
C57 C59 1.617(19) .
S7 C61 1.726(14) 3_666
C61 C66 1.335(16) .
C61 C62 1.455(17) .
C61 S7 1.726(14) 3_666
C62 O7 1.304(17) .
C62 C63 1.453(17) .
O7 Ni6 1.999(8) 3_666
C63 C64 1.475(18) .
C63 S8 1.762(14) .
C64 C65 1.386(18) .
C64 H64 0.9500 .
C65 C66 1.473(19) .
C65 C67 1.576(15) .
C66 H66 0.9500 .
C67 C68 1.506(17) .
C67 C69A 1.520(18) .
C67 C68A 1.522(19) .
C67 C69 1.544(17) .
C67 C70 1.550(16) .
C67 C70A 1.562(17) .
S8 C71 1.728(13) .
C71 C72 1.388(15) .
C71 C76 1.403(18) .
C72 C73 1.311(16) .
C72 O8 1.336(14) .
C73 C74 1.384(18) .
C73 S5 1.844(13) 3_666
C74 C75 1.34(2) .
C74 H74 0.9500 .
C75 C76 1.35(2) .
C75 C77 1.600(15) .
C76 H76 0.9500 .
C77 C80A 1.456(16) .
C77 C78A 1.559(17) .
C77 C79 1.575(18) .
C77 C80 1.576(17) .
C77 C79A 1.579(19) .
C77 C78 1.588(17) .
S9 C113 1.793(12) 3_666
S9 C81 1.827(10) .
C81 C86 1.339(13) .
C81 C82 1.372(13) .
C82 O9 1.319(10) .
C82 C83 1.395(13) .
C83 C84 1.436(14) .
C83 S10 1.710(11) .
C84 C85 1.426(15) .
C84 H84 0.9500 .
C85 C86 1.384(14) .
C85 C87 1.588(13) .
C86 H86 0.9500 .
C87 C89 1.402(19) .
C87 C90 1.46(2) .
C87 C88 1.55(2) .
C88 H88A 0.9800 .
C88 H88B 0.9800 .
C88 H88C 0.9800 .
C89 H89A 0.9800 .
C89 H89B 0.9800 .
C89 H89C 0.9800 .
C90 H90A 0.9800 .
C90 H90B 0.9800 .
C90 H90C 0.9800 .
S10 C91 1.739(12) .
C91 C96 1.408(15) .
C91 C92 1.489(14) .
C92 O10 1.281(13) .
C92 C93 1.436(15) .
C93 C94 1.378(14) .
C93 S11 1.790(10) .
C94 C95 1.411(16) .
C94 H94 0.9500 .
C95 C96 1.388(16) .
C95 C97 1.581(15) .
C96 H96 0.9500 .
C97 C100 1.503(14) .
C97 C98 1.556(15) .
C97 C99 1.581(15) .
S11 C101 1.733(14) 3_666
C101 C106 1.398(17) .
C101 C102 1.411(15) .
C101 S11 1.733(14) 3_666
C102 O11 1.361(12) .
C102 C103 1.396(14) .
O11 Ni8 2.027(7) 3_666
C103 C104 1.395(16) .
C103 S12 1.767(13) .
C104 C105 1.226(16) .
C104 H104 0.9500 .
C105 C106 1.383(19) .
C105 C107 1.614(15) .
C106 H106 0.9500 .
C107 C10B 1.49(3) .
C107 C10C 1.537(17) .
C107 C108 1.537(13) .
C107 C109 1.544(17) .
C107 C1OA 1.559(18) .
C107 C110 1.569(19) .
S12 C111 1.739(11) .
C111 C116 1.325(14) .
C111 C112 1.409(13) .
C112 O12 1.337(12) .
C112 C113 1.397(14) .
C113 C114 1.360(14) .
C113 S9 1.793(12) 3_666
C114 C115 1.461(17) .
C114 H114 0.9500 .
C115 C116 1.303(16) .
C115 C117 1.593(13) .
C116 H116 0.9500 .
C117 C11A 1.483(15) .
C117 C11B 1.526(18) .
C117 C118 1.535(14) .
C117 C120 1.560(15) .
C117 C119 1.570(15) .
C117 C11C 1.571(16) .
O12 Ni10 1.995(7) 3_666
O17 Ni15 2.073(8) 3_666
O21 Ni11 2.033(6) 3_666
C121 O27 1.14(3) .
C121 O24 1.14(3) .
C121 O26 1.29(3) .
C121 O25 1.31(3) .
O24 O25 1.68(4) .
O25 O26 1.75(4) .
O26 O27 1.17(4) .
O26 Ni11 2.33(3) 3_666
O27 Ni11 2.09(3) 3_666
C122 O28 1.23(2) .
C122 O30 1.23(2) 3_666
C122 O29 1.30(2) .
C122 O31 1.30(2) 3_666
O28 O31 0.96(3) 3_666
O28 Ni11 2.33(3) 3_666
O29 O30 1.03(3) 3_666
O29 Ni13 2.16(2) 3_666
O29 Ni10 2.24(2) 3_666
O29 Ni9 2.26(2) 3_666
O30 O29 1.03(3) 3_666
O30 C122 1.23(2) 3_666
O31 O28 0.96(3) 3_666
O31 C122 1.30(2) 3_666
O31 Ni16 2.18(2) 3_666
O31 Ni15 2.21(2) 3_666
C123 O34 1.24(2) .
C123 O32 1.35(2) .
C123 O33 1.35(2) .
O32 O34 1.78(3) .
O33 Ni5 2.016(18) 3_666
O34 Ni6 2.11(2) 3_666
O35 Ni11 2.073(7) 3_666

loop_
_platon_squeeze_void_nr
_platon_squeeze_void_average_x
_platon_squeeze_void_average_y
_platon_squeeze_void_average_z
_platon_squeeze_void_volume
_platon_squeeze_void_count_electrons
1 0.445 -0.011 -0.010 11506.7 1323.1
